data_1570588
loop_
_publ_author_name
'Yang, Wei'
'Rosenkranz, Marco'
'Velkos, Georgios'
'Ziegs, Frank'
'Dubrovin, Vasilii'
'Schiemenz, Sandra'
'Spree, Lukas'
'de Souza Barbosa, Matheus Felipe'
'Guillemard, Charles'
'Valvidares, Manuel'
'B&#xfc;chner, Bernd'
'Liu, Fupin'
'Avdoshenko, Stanislav M.'
'Popov, Alexey A.'

_publ_section_title
;
 Covalency <i>versus</i> magnetic axiality in Nd molecular magnets:
 Nd-photoluminescence, strong ligand-field, and unprecedented
 nephelauxetic effect in fullerenes NdM<sub>2</sub>N@C<sub>80</sub> (M =
 Sc, Lu, Y).
;
_journal_issue 6
_journal_name_full 'Chemical science'
_journal_page_first 2141
_journal_page_last 2157
_journal_paper_doi 10.1039/d3sc05146c
_journal_volume 15
_journal_year 2024
_chemical_formula_moiety ;NdSc2N@C80/NiOEP/2Benzene;
_chemical_formula_sum 'C128 H56 N5 Nd Ni Sc2'
_chemical_formula_weight 1956.64
_chemical_name_common ;NdSc2N@Ih(7)-C80/NiOEP/Benzene;
_space_group_crystal_system monoclinic
_space_group_IT_number 15
_space_group_name_Hall '-C 2yc'
_space_group_name_H-M_alt 'C 1 2/c 1'
_atom_sites_solution_hydrogens geom
_audit_creation_method SHELXL-2018/3
_audit_update_record
;
2022-08-04 deposited with the CCDC.	2023-12-21 downloaded from the CCDC.
;
_cell_angle_alpha 90
_cell_angle_beta 95.44(3)
_cell_angle_gamma 90
_cell_formula_units_Z 8
_cell_length_a 25.300(5)
_cell_length_b 14.980(3)
_cell_length_c 39.470(8)
_cell_measurement_reflns_used 124892
_cell_measurement_temperature 100(2)
_cell_measurement_theta_max 37.176
_cell_measurement_theta_min 1.205
_cell_volume 14892(5)
_computing_cell_refinement XDS
_computing_data_collection XDS
_computing_data_reduction XDS
_computing_structure_refinement 'SHELXL-2018/3 (Sheldrick, 2018)'
_computing_structure_solution 'SHELXT 2018/2 (Sheldrick, 2018)'
_diffrn_ambient_temperature 100(2)
_diffrn_measured_fraction_theta_full 0.922
_diffrn_measured_fraction_theta_max 0.783
_diffrn_measurement_device_type PILATUS
_diffrn_measurement_method 'phi scan'
_diffrn_radiation_type synchrotron
_diffrn_radiation_wavelength 0.82656
_diffrn_reflns_av_R_equivalents 0.0409
_diffrn_reflns_av_unetI/netI 0.0240
_diffrn_reflns_Laue_measured_fraction_full 0.922
_diffrn_reflns_Laue_measured_fraction_max 0.783
_diffrn_reflns_limit_h_max 34
_diffrn_reflns_limit_h_min -35
_diffrn_reflns_limit_k_max 20
_diffrn_reflns_limit_k_min -20
_diffrn_reflns_limit_l_max 49
_diffrn_reflns_limit_l_min -50
_diffrn_reflns_number 124892
_diffrn_reflns_point_group_measured_fraction_full 0.922
_diffrn_reflns_point_group_measured_fraction_max 0.783
_diffrn_reflns_theta_full 29.731
_diffrn_reflns_theta_max 37.176
_diffrn_reflns_theta_min 1.205
_diffrn_source 'BESSY BL MX-14.2'
_exptl_absorpt_coefficient_mu 1.768
_exptl_crystal_colour black
_exptl_crystal_density_diffrn 1.745
_exptl_crystal_description block
_exptl_crystal_F_000 7912
_exptl_crystal_size_max 0.080
_exptl_crystal_size_mid 0.080
_exptl_crystal_size_min 0.070
_refine_diff_density_max 1.443
_refine_diff_density_min -2.325
_refine_diff_density_rms 0.132
_refine_ls_extinction_method none
_refine_ls_goodness_of_fit_ref 1.035
_refine_ls_hydrogen_treatment constr
_refine_ls_matrix_type full
_refine_ls_number_parameters 1242
_refine_ls_number_reflns 19096
_refine_ls_number_restraints 0
_refine_ls_restrained_S_all 1.035
_refine_ls_R_factor_all 0.0466
_refine_ls_R_factor_gt 0.0457
_refine_ls_shift/su_max 0.001
_refine_ls_shift/su_mean 0.000
_refine_ls_structure_factor_coef Fsqd
_refine_ls_weighting_details 'w=1/[\s^2^(Fo^2^)+(0.0820P)^2^+46.1871P] where P=(Fo^2^+2Fc^2^)/3'
_refine_ls_weighting_scheme calc
_refine_ls_wR_factor_gt 0.1325
_refine_ls_wR_factor_ref 0.1360
_reflns_Friedel_coverage 0.000
_reflns_number_gt 18607
_reflns_number_total 19096
_reflns_threshold_expression 'I > 2\s(I)'
_cod_data_source_file d3sc05146c2.cif
_cod_data_source_block ndsc2n@c80
_cod_depositor_comments 'Adding full bibliography for 1570588.cif.'
_cod_original_sg_symbol_H-M 'C 2/c'
_cod_database_code 1570588
_shelx_shelxl_version_number 2018/3
_shelx_space_group_comment
;
The symmetry employed for this shelxl refinement is uniquely defined
by the following loop, which should always be used as a source of
symmetry information in preference to the above space-group names.
They are only intended as comments.
;
_shelx_estimated_absorpt_t_min 0.872
_shelx_estimated_absorpt_t_max 0.886

loop_
_space_group_symop_operation_xyz
'x, y, z'
'-x, y, -z+1/2'
'x+1/2, y+1/2, z'
'-x+1/2, y+1/2, -z+1/2'
'-x, -y, -z'
'x, -y, z-1/2'
'-x+1/2, -y+1/2, -z'
'x+1/2, -y+1/2, z-1/2'

loop_
_atom_site_label
_atom_site_type_symbol
_atom_site_fract_x
_atom_site_fract_y
_atom_site_fract_z
_atom_site_U_iso_or_equiv
_atom_site_adp_type
_atom_site_occupancy
_atom_site_site_symmetry_order
_atom_site_calc_flag
_atom_site_refinement_flags_posn
_atom_site_refinement_flags_adp
_atom_site_refinement_flags_occupancy
_atom_site_disorder_assembly
_atom_site_disorder_group
Nd1 Nd 0.76236(2) 0.49812(2) 0.32142(2) 0.02806(6) Uani 1 1 d . . . . .
Sc1 Sc 0.65123(2) 0.59038(3) 0.36084(2) 0.02166(10) Uani 1 1 d . . . . .
Sc2 Sc 0.66287(2) 0.37182(3) 0.36020(2) 0.02140(10) Uani 1 1 d . . . . .
N1 N 0.69191(7) 0.48721(10) 0.34851(5) 0.0146(3) Uani 1 1 d . . . . .
C1A C 0.59249(10) 0.52924(18) 0.40991(7) 0.0268(5) Uani 1 1 d . . . . .
C2A C 0.60698(10) 0.43847(17) 0.41840(7) 0.0267(5) Uani 1 1 d . . . . .
C3A C 0.58716(9) 0.36935(16) 0.39553(7) 0.0261(5) Uani 1 1 d . . . . .
C4A C 0.55848(8) 0.39423(17) 0.36406(7) 0.0252(5) Uani 1 1 d . . . . .
C5A C 0.54448(9) 0.48512(17) 0.35501(8) 0.0250(5) Uani 1 1 d . . . . .
C6A C 0.56053(9) 0.55310(17) 0.37966(7) 0.0266(5) Uani 1 1 d . . . . .
C7A C 0.57159(10) 0.64492(17) 0.37100(8) 0.0294(5) Uani 1 1 d . . . . .
C8A C 0.57393(10) 0.66441(17) 0.33522(8) 0.0304(6) Uani 1 1 d . . . . .
C9A C 0.55759(9) 0.59648(18) 0.31082(8) 0.0300(5) Uani 1 1 d . . . . .
C10A C 0.54112(10) 0.50812(16) 0.32066(9) 0.0279(6) Uani 1 1 d . . . . .
C11A C 0.55377(9) 0.44597(18) 0.29519(7) 0.0290(5) Uani 1 1 d . . . . .
C12A C 0.57859(12) 0.49473(16) 0.26939(9) 0.0296(6) Uani 1 1 d . . . . .
C13A C 0.58103(10) 0.58672(17) 0.27931(8) 0.0303(5) Uani 1 1 d . . . . .
C14A C 0.62353(11) 0.64200(17) 0.27120(7) 0.0302(5) Uani 1 1 d . . . . .
C15A C 0.66238(12) 0.60438(18) 0.25165(7) 0.0320(5) Uani 1 1 d . . . . .
C16A C 0.66007(13) 0.51141(18) 0.24204(8) 0.0307(6) Uani 1 1 d . . . . .
C17A C 0.61878(11) 0.45557(18) 0.25196(7) 0.0299(5) Uani 1 1 d . . . . .
C18A C 0.63221(11) 0.36402(17) 0.25937(7) 0.0295(5) Uani 1 1 d . . . . .
C19A C 0.68554(11) 0.33325(17) 0.25905(7) 0.0293(5) Uani 1 1 d . . . . .
C20A C 0.72720(12) 0.39140(18) 0.25110(7) 0.0314(6) Uani 1 1 d . . . . .
C21A C 0.71335(13) 0.48030(19) 0.24160(8) 0.0321(6) Uani 1 1 d . . . . .
C22A C 0.74973(12) 0.55305(18) 0.25073(7) 0.0315(6) Uani 1 1 d . . . . .
C23A C 0.80270(12) 0.54038(19) 0.26719(8) 0.0338(6) Uani 1 1 d . . . . .
C24A C 0.81822(11) 0.44919(19) 0.27497(8) 0.0348(6) Uani 1 1 d . . . . .
C25A C 0.77963(11) 0.37768(18) 0.26757(7) 0.0321(6) Uani 1 1 d . . . . .
C26A C 0.78734(11) 0.31115(17) 0.29407(8) 0.0312(6) Uani 1 1 d . . . . .
C27A C 0.82867(10) 0.34164(17) 0.31875(8) 0.0329(6) Uani 1 1 d . . . . .
C28A C 0.84894(10) 0.42574(19) 0.30729(8) 0.0328(6) Uani 1 1 d . . . . .
C29A C 0.86496(10) 0.49293(17) 0.33257(9) 0.0311(6) Uani 1 1 d . . . . .
C30A C 0.86338(8) 0.46929(19) 0.36757(8) 0.0298(5) Uani 1 1 d . . . . .
C31A C 0.84637(9) 0.38232(19) 0.37835(8) 0.0323(6) Uani 1 1 d . . . . .
C32A C 0.82686(10) 0.31893(17) 0.35368(8) 0.0320(6) Uani 1 1 d . . . . .
C33A C 0.78574(10) 0.25992(15) 0.36249(8) 0.0293(5) Uani 1 1 d . . . . .
C34A C 0.76305(10) 0.26818(15) 0.39402(8) 0.0279(5) Uani 1 1 d . . . . .
C35A C 0.78067(10) 0.33555(16) 0.41770(7) 0.0274(5) Uani 1 1 d . . . . .
C36A C 0.82390(9) 0.39080(17) 0.41001(8) 0.0300(5) Uani 1 1 d . . . . .
C37A C 0.82615(10) 0.48305(18) 0.41962(8) 0.0292(5) Uani 1 1 d . . . . .
C38A C 0.78510(10) 0.52199(19) 0.43693(7) 0.0290(5) Uani 1 1 d . . . . .
C39A C 0.74443(10) 0.46583(18) 0.44682(7) 0.0282(5) Uani 1 1 d . . . . .
C40A C 0.74197(11) 0.37304(17) 0.43736(7) 0.0292(5) Uani 1 1 d . . . . .
C41A C 0.68710(11) 0.34627(16) 0.43180(7) 0.0272(5) Uani 1 1 d . . . . .
C42A C 0.65594(10) 0.42430(17) 0.43806(7) 0.0261(5) Uani 1 1 d . . . . .
C43A C 0.69053(13) 0.49751(15) 0.44741(7) 0.0264(5) Uani 1 1 d . . . . .
C44A C 0.67712(11) 0.58650(17) 0.43777(7) 0.0288(5) Uani 1 1 d . . . . .
C45A C 0.62580(10) 0.60318(17) 0.42052(7) 0.0267(5) Uani 1 1 d . . . . .
C46A C 0.61286(10) 0.67815(16) 0.39696(7) 0.0286(5) Uani 1 1 d . . . . .
C47A C 0.65762(11) 0.73030(15) 0.38716(7) 0.0291(5) Uani 1 1 d . . . . .
C48A C 0.70898(10) 0.71258(15) 0.40420(7) 0.0266(5) Uani 1 1 d . . . . .
C49A C 0.71877(11) 0.64452(17) 0.43018(7) 0.0275(5) Uani 1 1 d . . . . .
C50A C 0.77218(10) 0.61372(17) 0.42962(7) 0.0286(5) Uani 1 1 d . . . . .
C51A C 0.79611(10) 0.66103(16) 0.40389(7) 0.0286(5) Uani 1 1 d . . . . .
C52A C 0.75776(11) 0.72164(15) 0.38796(8) 0.0286(5) Uani 1 1 d . . . . .
C53A C 0.75630(10) 0.74197(14) 0.35299(8) 0.0294(5) Uani 1 1 d . . . . .
C54A C 0.79620(10) 0.70341(15) 0.33400(7) 0.0294(5) Uani 1 1 d . . . . .
C55A C 0.83553(9) 0.64374(16) 0.34969(8) 0.0302(5) Uani 1 1 d . . . . .
C56A C 0.83439(10) 0.61932(18) 0.38443(8) 0.0309(6) Uani 1 1 d . . . . .
C57A C 0.85026(9) 0.53135(19) 0.39347(8) 0.0317(6) Uani 1 1 d . . . . .
C58A C 0.85196(10) 0.58442(18) 0.32358(8) 0.0318(6) Uani 1 1 d . . . . .
C59A C 0.82135(11) 0.60789(18) 0.29179(8) 0.0333(6) Uani 1 1 d . . . . .
C60A C 0.78662(11) 0.68063(17) 0.29926(8) 0.0311(6) Uani 1 1 d . . . . .
C61A C 0.73424(11) 0.69249(15) 0.28233(7) 0.0297(5) Uani 1 1 d . . . . .
C62A C 0.71707(12) 0.62903(17) 0.25729(7) 0.0312(6) Uani 1 1 d . . . . .
C63A C 0.64045(11) 0.70984(16) 0.29522(7) 0.0302(5) Uani 1 1 d . . . . .
C64A C 0.69539(11) 0.73466(15) 0.30073(8) 0.0309(6) Uani 1 1 d . . . . .
C65A C 0.70586(11) 0.75971(14) 0.33543(7) 0.0285(5) Uani 1 1 d . . . . .
C66A C 0.65710(11) 0.75364(14) 0.35195(8) 0.0304(5) Uani 1 1 d . . . . .
C67A C 0.61634(10) 0.72132(15) 0.32653(7) 0.0301(5) Uani 1 1 d . . . . .
C68A C 0.61444(10) 0.28536(16) 0.39127(7) 0.0278(5) Uani 1 1 d . . . . .
C69A C 0.66842(10) 0.27781(15) 0.40841(7) 0.0271(5) Uani 1 1 d . . . . .
C70A C 0.70831(10) 0.23945(14) 0.38921(7) 0.0275(5) Uani 1 1 d . . . . .
C71A C 0.69710(10) 0.21458(14) 0.35360(7) 0.0277(5) Uani 1 1 d . . . . .
C72A C 0.64568(10) 0.22702(14) 0.33573(7) 0.0271(5) Uani 1 1 d . . . . .
C73A C 0.60349(10) 0.26035(15) 0.35520(7) 0.0273(5) Uani 1 1 d . . . . .
C74A C 0.56919(9) 0.32941(16) 0.33879(7) 0.0258(5) Uani 1 1 d . . . . .
C75A C 0.56966(9) 0.35745(17) 0.30413(7) 0.0275(5) Uani 1 1 d . . . . .
C76A C 0.60778(10) 0.31641(16) 0.28499(7) 0.0279(5) Uani 1 1 d . . . . .
C77A C 0.64585(10) 0.25495(15) 0.30106(7) 0.0276(5) Uani 1 1 d . . . . .
C78A C 0.69444(11) 0.26574(15) 0.28477(7) 0.0281(5) Uani 1 1 d . . . . .
C79A C 0.74452(10) 0.25559(15) 0.30313(8) 0.0298(5) Uani 1 1 d . . . . .
C80A C 0.74569(10) 0.22832(14) 0.33735(8) 0.0290(5) Uani 1 1 d . . . . .
C10S C 0.55448(14) 0.8596(3) 0.25265(15) 0.0690(15) Uani 1 1 d . . . . .
H10S H 0.592176 0.861727 0.254739 0.083 Uiso 1 1 calc R U . . .
C11S C 0.52718(14) 0.8557(3) 0.22020(12) 0.0566(11) Uani 1 1 d . . . . .
H11S H 0.545630 0.849803 0.200441 0.068 Uiso 1 1 calc R U . . .
C12S C 0.47215(15) 0.8606(3) 0.21785(13) 0.0548(10) Uani 1 1 d . . . . .
H12S H 0.452517 0.864586 0.196160 0.066 Uiso 1 1 calc R U . . .
Ni1P Ni 0.51831(2) 0.49669(2) 0.45901(2) 0.00799(6) Uani 1 1 d . . . . .
N1P N 0.51879(6) 0.62808(10) 0.45656(4) 0.0097(3) Uani 1 1 d . . . . .
N2P N 0.46333(7) 0.49270(9) 0.42065(5) 0.0108(3) Uani 1 1 d . . . . .
N3P N 0.51981(6) 0.36535(10) 0.46010(4) 0.0102(3) Uani 1 1 d . . . . .
N4P N 0.57624(7) 0.50042(9) 0.49551(5) 0.0099(3) Uani 1 1 d . . . . .
C1P C 0.55129(7) 0.68614(11) 0.47595(5) 0.0106(3) Uani 1 1 d . . . . .
C2P C 0.54151(7) 0.77779(11) 0.46532(5) 0.0116(3) Uani 1 1 d . . . . .
C3P C 0.50221(7) 0.77533(11) 0.43937(5) 0.0121(3) Uani 1 1 d . . . . .
C4P C 0.48829(7) 0.68217(11) 0.43431(5) 0.0104(3) Uani 1 1 d . . . . .
C5P C 0.45078(7) 0.65248(12) 0.40939(5) 0.0121(3) Uani 1 1 d . . . . .
H5P H 0.430704 0.695876 0.396171 0.014 Uiso 1 1 calc R U . . .
C6P C 0.44042(7) 0.56340(12) 0.40234(5) 0.0113(3) Uani 1 1 d . . . . .
C7P C 0.40462(7) 0.53347(12) 0.37394(6) 0.0148(4) Uani 1 1 d . . . . .
C8P C 0.40477(7) 0.44257(12) 0.37543(6) 0.0146(4) Uani 1 1 d . . . . .
C9P C 0.44072(7) 0.41852(12) 0.40454(5) 0.0117(3) Uani 1 1 d . . . . .
C10P C 0.45125(7) 0.33125(12) 0.41417(5) 0.0132(3) Uani 1 1 d . . . . .
H10P H 0.431310 0.285331 0.402300 0.016 Uiso 1 1 calc R U . . .
C11P C 0.48889(7) 0.30686(11) 0.43991(5) 0.0109(3) Uani 1 1 d . . . . .
C12P C 0.50242(7) 0.21492(12) 0.44830(6) 0.0145(4) Uani 1 1 d . . . . .
C13P C 0.54224(7) 0.21771(12) 0.47386(6) 0.0136(4) Uani 1 1 d . . . . .
C14P C 0.55271(7) 0.31107(11) 0.48112(5) 0.0109(3) Uani 1 1 d . . . . .
C15P C 0.59150(7) 0.34071(12) 0.50515(5) 0.0122(3) Uani 1 1 d . . . . .
H15P H 0.611775 0.297379 0.518276 0.015 Uiso 1 1 calc R U . . .
C16P C 0.60283(7) 0.42949(11) 0.51139(5) 0.0105(3) Uani 1 1 d . . . . .
C17P C 0.64573(7) 0.45902(12) 0.53555(5) 0.0114(3) Uani 1 1 d . . . . .
C18P C 0.64497(7) 0.55001(12) 0.53459(5) 0.0112(3) Uani 1 1 d . . . . .
C19P C 0.60169(7) 0.57450(11) 0.50977(5) 0.0100(3) Uani 1 1 d . . . . .
C20P C 0.58963(7) 0.66170(11) 0.50119(5) 0.0120(3) Uani 1 1 d . . . . .
H20P H 0.608963 0.707646 0.513462 0.014 Uiso 1 1 calc R U . . .
C21P C 0.57222(8) 0.85639(12) 0.48032(6) 0.0164(4) Uani 1 1 d . . . . .
H21A H 0.575919 0.851017 0.505437 0.020 Uiso 1 1 calc R U . . .
H21B H 0.552116 0.911759 0.474296 0.020 Uiso 1 1 calc R U . . .
C22P C 0.62760(9) 0.86358(15) 0.46773(7) 0.0253(5) Uani 1 1 d . . . . .
H22A H 0.624122 0.871752 0.442985 0.038 Uiso 1 1 calc R U . . .
H22B H 0.647624 0.808809 0.473540 0.038 Uiso 1 1 calc R U . . .
H22C H 0.646413 0.914754 0.478622 0.038 Uiso 1 1 calc R U . . .
C23P C 0.47862(8) 0.85077(12) 0.41785(6) 0.0158(4) Uani 1 1 d . . . . .
H23A H 0.485824 0.907683 0.430178 0.019 Uiso 1 1 calc R U . . .
H23B H 0.439633 0.842874 0.414395 0.019 Uiso 1 1 calc R U . . .
C24P C 0.50060(9) 0.85674(14) 0.38302(6) 0.0225(4) Uani 1 1 d . . . . .
H24A H 0.492957 0.801094 0.370451 0.034 Uiso 1 1 calc R U . . .
H24B H 0.539088 0.866133 0.386221 0.034 Uiso 1 1 calc R U . . .
H24C H 0.483817 0.906813 0.370147 0.034 Uiso 1 1 calc R U . . .
C25P C 0.37724(8) 0.59379(13) 0.34769(6) 0.0184(4) Uani 1 1 d . . . . .
H25A H 0.360299 0.643333 0.359260 0.022 Uiso 1 1 calc R U . . .
H25B H 0.348827 0.559974 0.334310 0.022 Uiso 1 1 calc R U . . .
C26P C 0.41514(9) 0.63292(15) 0.32332(7) 0.0236(4) Uani 1 1 d . . . . .
H26A H 0.395664 0.674655 0.307604 0.035 Uiso 1 1 calc R U . . .
H26B H 0.429754 0.584518 0.310352 0.035 Uiso 1 1 calc R U . . .
H26C H 0.444154 0.664538 0.336470 0.035 Uiso 1 1 calc R U . . .
C27P C 0.37737(8) 0.37722(13) 0.35109(6) 0.0185(4) Uani 1 1 d . . . . .
H27A H 0.348139 0.407957 0.337269 0.022 Uiso 1 1 calc R U . . .
H27B H 0.361539 0.329305 0.364138 0.022 Uiso 1 1 calc R U . . .
C28P C 0.41489(9) 0.33519(14) 0.32723(6) 0.0218(4) Uani 1 1 d . . . . .
H28A H 0.394838 0.294320 0.311451 0.033 Uiso 1 1 calc R U . . .
H28B H 0.442946 0.302088 0.340697 0.033 Uiso 1 1 calc R U . . .
H28C H 0.430864 0.382302 0.314317 0.033 Uiso 1 1 calc R U . . .
C29P C 0.47690(8) 0.13559(12) 0.43017(6) 0.0191(4) Uani 1 1 d . . . . .
H29A H 0.438036 0.145187 0.426926 0.023 Uiso 1 1 calc R U . . .
H29B H 0.483543 0.082082 0.444671 0.023 Uiso 1 1 calc R U . . .
C30P C 0.49727(10) 0.11786(16) 0.39545(7) 0.0281(5) Uani 1 1 d . . . . .
H30A H 0.488897 0.169054 0.380440 0.042 Uiso 1 1 calc R U . . .
H30B H 0.480133 0.064215 0.385333 0.042 Uiso 1 1 calc R U . . .
H30C H 0.535809 0.108961 0.398380 0.042 Uiso 1 1 calc R U . . .
C31P C 0.57198(8) 0.14199(12) 0.49204(6) 0.0178(4) Uani 1 1 d . . . . .
H31A H 0.550691 0.086696 0.488696 0.021 Uiso 1 1 calc R U . . .
H31B H 0.576415 0.155004 0.516741 0.021 Uiso 1 1 calc R U . . .
C32P C 0.62693(9) 0.12626(15) 0.47949(7) 0.0270(5) Uani 1 1 d . . . . .
H32A H 0.622684 0.108609 0.455480 0.041 Uiso 1 1 calc R U . . .
H32B H 0.645332 0.078755 0.493005 0.041 Uiso 1 1 calc R U . . .
H32C H 0.647799 0.181376 0.481994 0.041 Uiso 1 1 calc R U . . .
C33P C 0.68510(7) 0.39875(13) 0.55472(6) 0.0150(4) Uani 1 1 d . . . . .
H33A H 0.666551 0.345320 0.562414 0.018 Uiso 1 1 calc R U . . .
H33B H 0.701426 0.430234 0.575146 0.018 Uiso 1 1 calc R U . . .
C34P C 0.72878(9) 0.36948(16) 0.53266(7) 0.0225(4) Uani 1 1 d . . . . .
H34A H 0.712907 0.335543 0.513039 0.034 Uiso 1 1 calc R U . . .
H34B H 0.754546 0.331879 0.546164 0.034 Uiso 1 1 calc R U . . .
H34C H 0.746793 0.422314 0.524684 0.034 Uiso 1 1 calc R U . . .
C35P C 0.68307(7) 0.61473(13) 0.55257(6) 0.0148(4) Uani 1 1 d . . . . .
H35A H 0.700408 0.586366 0.573395 0.018 Uiso 1 1 calc R U . . .
H35B H 0.663282 0.667602 0.559560 0.018 Uiso 1 1 calc R U . . .
C36P C 0.72566(8) 0.64476(15) 0.52990(7) 0.0227(4) Uani 1 1 d . . . . .
H36A H 0.708840 0.677015 0.510131 0.034 Uiso 1 1 calc R U . . .
H36B H 0.744358 0.592350 0.522177 0.034 Uiso 1 1 calc R U . . .
H36C H 0.751040 0.684136 0.542887 0.034 Uiso 1 1 calc R U . . .
C1S C 0.69185(12) -0.00967(17) 0.39157(8) 0.0287(5) Uani 1 1 d . . . . .
H1S H 0.705409 -0.010594 0.414848 0.034 Uiso 1 1 calc R U . . .
C2S C 0.72638(12) -0.01338(17) 0.36580(8) 0.0292(5) Uani 1 1 d . . . . .
H2S H 0.763588 -0.016333 0.371867 0.035 Uiso 1 1 calc R U . . .
C3S C 0.70743(15) -0.01281(17) 0.33177(8) 0.0339(6) Uani 1 1 d . . . . .
H3S H 0.731154 -0.015036 0.314518 0.041 Uiso 1 1 calc R U . . .
C4S C 0.65245(16) -0.0089(2) 0.32332(10) 0.0408(7) Uani 1 1 d . . . . .
H4S H 0.638474 -0.009371 0.300118 0.049 Uiso 1 1 calc R U . . .
C5S C 0.61813(14) -0.00425(19) 0.34899(11) 0.0389(7) Uani 1 1 d . . . . .
H5S H 0.580887 -0.000781 0.343162 0.047 Uiso 1 1 calc R U . . .
C6S C 0.63795(12) -0.00468(16) 0.38257(9) 0.0307(6) Uani 1 1 d . . . . .
H6S H 0.614256 -0.001510 0.399814 0.037 Uiso 1 1 calc R U . . .
C7S C 0.55443(14) 0.1232(3) 0.25072(15) 0.0730(16) Uani 1 1 d . . . . .
H7S H 0.592089 0.122859 0.251613 0.088 Uiso 1 1 calc R U . . .
C8S C 0.52497(15) 0.1246(3) 0.21940(13) 0.0610(12) Uani 1 1 d . . . . .
H8S H 0.541825 0.127168 0.198914 0.073 Uiso 1 1 calc R U . . .
C9S C 0.46989(15) 0.1223(3) 0.21874(14) 0.0595(11) Uani 1 1 d . . . . .
H9S H 0.448677 0.119991 0.197570 0.071 Uiso 1 1 calc R U . . .

loop_
_atom_site_aniso_label
_atom_site_aniso_U_11
_atom_site_aniso_U_22
_atom_site_aniso_U_33
_atom_site_aniso_U_23
_atom_site_aniso_U_13
_atom_site_aniso_U_12
Nd1 0.02057(8) 0.03323(9) 0.03339(12) 0.00639(5) 0.01828(7) 0.00265(4)
Sc1 0.02499(19) 0.01418(17) 0.0270(3) -0.00228(14) 0.00891(16) 0.00744(14)
Sc2 0.02106(18) 0.01294(17) 0.0307(3) 0.00514(14) 0.00528(16) -0.00407(13)
N1 0.0169(8) 0.0090(6) 0.0188(11) 0.0014(5) 0.0069(7) 0.0010(5)
C1A 0.0244(10) 0.0311(12) 0.0277(15) -0.0057(9) 0.0171(9) 0.0011(9)
C2A 0.0281(11) 0.0336(12) 0.0211(14) -0.0010(9) 0.0168(10) -0.0062(9)
C3A 0.0226(10) 0.0286(11) 0.0290(15) 0.0028(9) 0.0129(9) -0.0072(8)
C4A 0.0147(8) 0.0303(11) 0.0318(15) -0.0003(9) 0.0080(8) -0.0055(8)
C5A 0.0108(9) 0.0328(11) 0.0320(16) -0.0032(9) 0.0047(9) 0.0008(7)
C6A 0.0159(9) 0.0304(11) 0.0351(15) -0.0065(9) 0.0116(9) 0.0035(8)
C7A 0.0224(10) 0.0265(11) 0.0405(17) -0.0032(9) 0.0089(10) 0.0119(8)
C8A 0.0241(10) 0.0237(11) 0.0430(18) 0.0028(10) 0.0014(10) 0.0140(8)
C9A 0.0207(10) 0.0338(12) 0.0337(17) 0.0045(10) -0.0063(9) 0.0098(9)
C10A 0.0128(9) 0.0343(12) 0.0355(18) 0.0002(9) -0.0034(9) 0.0033(7)
C11A 0.0206(10) 0.0354(13) 0.0293(16) -0.0039(10) -0.0073(9) -0.0033(9)
C12A 0.0310(13) 0.0327(13) 0.0222(18) 0.0025(9) -0.0130(11) 0.0007(8)
C13A 0.0312(11) 0.0294(12) 0.0278(16) 0.0076(9) -0.0098(10) 0.0060(9)
C14A 0.0393(13) 0.0245(11) 0.0249(16) 0.0119(9) -0.0073(10) 0.0065(9)
C15A 0.0493(15) 0.0283(12) 0.0177(15) 0.0091(9) 0.0003(11) -0.0009(10)
C16A 0.0453(16) 0.0341(13) 0.0122(15) 0.0025(9) -0.0001(11) -0.0026(10)
C17A 0.0377(13) 0.0340(12) 0.0163(14) -0.0016(9) -0.0065(10) -0.0053(10)
C18A 0.0372(13) 0.0290(12) 0.0209(15) -0.0109(9) -0.0047(10) -0.0047(9)
C19A 0.0431(13) 0.0255(11) 0.0201(14) -0.0129(9) 0.0077(10) -0.0052(9)
C20A 0.0454(14) 0.0308(12) 0.0204(15) -0.0095(9) 0.0153(11) -0.0015(10)
C21A 0.0463(15) 0.0331(12) 0.0183(15) -0.0050(10) 0.0107(11) -0.0073(11)
C22A 0.0468(14) 0.0319(12) 0.0184(14) 0.0042(9) 0.0164(11) -0.0083(10)
C23A 0.0388(13) 0.0365(13) 0.0300(16) -0.0018(10) 0.0233(12) -0.0094(11)
C24A 0.0345(13) 0.0359(13) 0.0385(18) -0.0081(11) 0.0274(12) -0.0027(10)
C25A 0.0370(13) 0.0327(12) 0.0297(16) -0.0131(10) 0.0194(11) 0.0015(10)
C26A 0.0325(12) 0.0229(10) 0.0412(17) -0.0132(10) 0.0190(11) 0.0055(9)
C27A 0.0231(10) 0.0275(11) 0.0510(19) -0.0068(10) 0.0173(11) 0.0088(9)
C28A 0.0196(10) 0.0357(13) 0.0460(18) -0.0061(11) 0.0191(10) 0.0028(9)
C29A 0.0116(10) 0.0360(13) 0.047(2) -0.0054(10) 0.0105(10) -0.0028(8)
C30A 0.0106(8) 0.0370(13) 0.0414(17) 0.0007(11) -0.0004(8) 0.0009(8)
C31A 0.0149(9) 0.0333(12) 0.0480(19) 0.0052(11) -0.0013(10) 0.0093(8)
C32A 0.0211(10) 0.0238(11) 0.0519(19) 0.0011(10) 0.0067(10) 0.0132(8)
C33A 0.0299(11) 0.0164(9) 0.0412(17) 0.0019(9) 0.0016(10) 0.0116(8)
C34A 0.0304(11) 0.0167(9) 0.0353(16) 0.0094(9) -0.0028(10) 0.0070(8)
C35A 0.0291(11) 0.0238(10) 0.0269(15) 0.0105(9) -0.0102(9) 0.0040(8)
C36A 0.0207(10) 0.0293(11) 0.0377(17) 0.0084(10) -0.0095(9) 0.0048(8)
C37A 0.0227(11) 0.0331(12) 0.0291(17) 0.0012(10) -0.0117(10) -0.0013(9)
C38A 0.0271(11) 0.0340(12) 0.0242(16) -0.0012(10) -0.0060(9) -0.0053(10)
C39A 0.0354(12) 0.0332(12) 0.0150(14) 0.0036(9) -0.0030(9) -0.0019(10)
C40A 0.0354(12) 0.0311(12) 0.0201(15) 0.0097(9) -0.0034(10) -0.0001(9)
C41A 0.0363(12) 0.0265(11) 0.0189(14) 0.0079(8) 0.0026(9) -0.0040(9)
C42A 0.0339(12) 0.0303(11) 0.0156(13) 0.0033(8) 0.0097(9) -0.0051(9)
C43A 0.0400(15) 0.0309(13) 0.0086(15) -0.0019(7) 0.0041(10) -0.0045(8)
C44A 0.0361(12) 0.0292(12) 0.0225(15) -0.0092(9) 0.0098(10) -0.0011(9)
C45A 0.0279(11) 0.0310(11) 0.0233(14) -0.0101(9) 0.0127(9) 0.0039(9)
C46A 0.0305(11) 0.0240(10) 0.0331(16) -0.0113(9) 0.0130(10) 0.0066(9)
C47A 0.0369(12) 0.0149(9) 0.0367(16) -0.0096(8) 0.0089(11) 0.0041(8)
C48A 0.0355(12) 0.0178(9) 0.0264(15) -0.0115(8) 0.0023(10) -0.0006(8)
C49A 0.0396(13) 0.0266(11) 0.0163(14) -0.0112(8) 0.0022(10) -0.0062(9)
C50A 0.0327(12) 0.0290(11) 0.0225(15) -0.0097(9) -0.0055(9) -0.0056(9)
C51A 0.0283(11) 0.0245(11) 0.0317(16) -0.0097(9) -0.0037(10) -0.0099(8)
C52A 0.0356(12) 0.0151(9) 0.0355(16) -0.0092(8) 0.0052(10) -0.0095(8)
C53A 0.0352(12) 0.0117(9) 0.0418(17) -0.0034(8) 0.0066(11) -0.0091(8)
C54A 0.0327(12) 0.0180(10) 0.0385(16) 0.0006(9) 0.0094(10) -0.0125(8)
C55A 0.0217(10) 0.0233(10) 0.0467(18) -0.0034(10) 0.0087(10) -0.0133(8)
C56A 0.0215(10) 0.0317(12) 0.0392(17) -0.0064(10) 0.0006(10) -0.0128(9)
C57A 0.0152(9) 0.0383(14) 0.0406(18) -0.0046(11) -0.0033(9) -0.0057(9)
C58A 0.0200(10) 0.0339(12) 0.0436(18) 0.0001(10) 0.0140(10) -0.0115(9)
C59A 0.0346(12) 0.0316(12) 0.0367(17) 0.0004(10) 0.0195(11) -0.0120(10)
C60A 0.0368(13) 0.0239(11) 0.0348(17) 0.0064(9) 0.0145(11) -0.0124(9)
C61A 0.0476(14) 0.0188(10) 0.0242(15) 0.0097(8) 0.0102(11) -0.0079(9)
C62A 0.0481(15) 0.0282(12) 0.0183(15) 0.0098(9) 0.0074(11) -0.0063(10)
C63A 0.0411(13) 0.0176(10) 0.0309(16) 0.0100(9) -0.0025(11) 0.0074(9)
C64A 0.0448(14) 0.0128(9) 0.0353(17) 0.0105(8) 0.0053(11) 0.0000(9)
C65A 0.0398(13) 0.0091(8) 0.0368(16) 0.0034(8) 0.0048(10) -0.0017(8)
C66A 0.0378(12) 0.0097(9) 0.0443(17) -0.0026(8) 0.0069(11) 0.0055(8)
C67A 0.0361(12) 0.0172(10) 0.0362(17) 0.0039(9) -0.0001(10) 0.0121(8)
C68A 0.0302(11) 0.0226(10) 0.0318(15) 0.0077(9) 0.0092(10) -0.0089(8)
C69A 0.0372(12) 0.0189(10) 0.0254(15) 0.0097(8) 0.0047(10) -0.0040(8)
C70A 0.0343(12) 0.0127(9) 0.0352(16) 0.0110(8) 0.0018(10) 0.0011(8)
C71A 0.0334(11) 0.0088(8) 0.0409(16) 0.0000(8) 0.0044(10) 0.0011(7)
C72A 0.0310(11) 0.0108(8) 0.0397(16) -0.0034(8) 0.0044(10) -0.0057(7)
C73A 0.0276(10) 0.0178(9) 0.0375(16) 0.0009(8) 0.0073(10) -0.0101(8)
C74A 0.0175(9) 0.0232(10) 0.0366(16) -0.0036(9) 0.0016(9) -0.0094(8)
C75A 0.0219(10) 0.0293(11) 0.0300(16) -0.0062(9) -0.0040(9) -0.0086(8)
C76A 0.0320(11) 0.0248(11) 0.0259(15) -0.0108(9) -0.0023(10) -0.0083(9)
C77A 0.0350(12) 0.0173(9) 0.0307(15) -0.0093(8) 0.0031(10) -0.0073(8)
C78A 0.0404(13) 0.0179(9) 0.0266(15) -0.0134(8) 0.0067(10) -0.0010(9)
C79A 0.0338(12) 0.0161(9) 0.0411(17) -0.0113(9) 0.0112(11) 0.0047(8)
C80A 0.0324(11) 0.0115(9) 0.0439(17) -0.0032(8) 0.0072(10) 0.0079(8)
C10S 0.0294(15) 0.071(3) 0.106(4) 0.045(3) 0.0043(19) -0.0024(16)
C11S 0.0343(15) 0.072(3) 0.065(3) 0.032(2) 0.0135(16) -0.0039(15)
C12S 0.0391(17) 0.0442(18) 0.079(3) -0.0151(18) -0.0045(17) -0.0037(13)
Ni1P 0.00747(11) 0.00610(11) 0.01039(16) -0.00083(6) 0.00088(9) -0.00011(6)
N1P 0.0090(6) 0.0077(6) 0.0123(9) -0.0009(5) 0.0008(5) 0.0007(5)
N2P 0.0086(7) 0.0082(6) 0.0157(10) -0.0015(5) 0.0020(6) -0.0005(4)
N3P 0.0097(6) 0.0073(6) 0.0138(9) -0.0004(5) 0.0019(6) -0.0004(5)
N4P 0.0092(7) 0.0082(7) 0.0123(10) -0.0006(4) 0.0005(6) 0.0000(4)
C1P 0.0101(7) 0.0077(7) 0.0142(11) -0.0012(6) 0.0026(6) -0.0004(5)
C2P 0.0122(7) 0.0076(7) 0.0147(11) -0.0018(6) 0.0003(6) 0.0003(5)
C3P 0.0126(7) 0.0075(7) 0.0164(11) -0.0010(6) 0.0017(6) 0.0009(5)
C4P 0.0103(7) 0.0086(7) 0.0124(10) -0.0005(6) 0.0008(6) 0.0015(5)
C5P 0.0114(7) 0.0097(7) 0.0147(11) -0.0009(6) -0.0007(6) 0.0012(6)
C6P 0.0096(7) 0.0111(7) 0.0128(11) -0.0017(6) -0.0010(6) 0.0009(5)
C7P 0.0117(7) 0.0118(8) 0.0206(12) -0.0028(6) -0.0007(7) 0.0006(6)
C8P 0.0116(7) 0.0124(8) 0.0190(12) -0.0025(6) -0.0024(7) -0.0010(6)
C9P 0.0111(7) 0.0112(7) 0.0126(11) -0.0015(6) 0.0001(6) -0.0008(6)
C10P 0.0124(7) 0.0100(7) 0.0173(11) -0.0023(6) 0.0015(7) -0.0019(6)
C11P 0.0116(7) 0.0076(7) 0.0137(11) -0.0011(6) 0.0025(6) -0.0012(5)
C12P 0.0147(8) 0.0075(7) 0.0217(12) -0.0016(6) 0.0036(7) -0.0009(6)
C13P 0.0144(8) 0.0071(7) 0.0196(11) 0.0005(6) 0.0035(7) 0.0008(6)
C14P 0.0104(7) 0.0080(7) 0.0144(11) 0.0002(6) 0.0024(6) 0.0004(5)
C15P 0.0126(7) 0.0088(7) 0.0155(11) 0.0009(6) 0.0026(7) 0.0016(6)
C16P 0.0101(7) 0.0104(7) 0.0110(10) 0.0002(6) 0.0006(6) 0.0005(5)
C17P 0.0107(7) 0.0124(8) 0.0111(10) 0.0008(6) 0.0002(6) 0.0006(6)
C18P 0.0104(7) 0.0123(8) 0.0106(10) -0.0002(6) -0.0004(6) -0.0004(6)
C19P 0.0096(7) 0.0105(7) 0.0097(10) -0.0007(6) 0.0000(6) 0.0000(5)
C20P 0.0107(7) 0.0086(7) 0.0167(11) -0.0018(6) 0.0018(6) -0.0011(5)
C21P 0.0162(8) 0.0089(7) 0.0234(12) -0.0020(6) -0.0013(7) -0.0009(6)
C22P 0.0213(9) 0.0171(9) 0.0379(16) -0.0008(8) 0.0049(9) -0.0077(7)
C23P 0.0187(8) 0.0088(7) 0.0192(12) 0.0002(6) -0.0020(7) 0.0029(6)
C24P 0.0292(10) 0.0161(9) 0.0220(13) 0.0057(7) 0.0014(9) 0.0028(7)
C25P 0.0171(8) 0.0139(8) 0.0226(13) -0.0028(7) -0.0074(7) 0.0039(6)
C26P 0.0282(10) 0.0206(10) 0.0206(14) 0.0024(8) -0.0047(8) 0.0007(8)
C27P 0.0171(8) 0.0152(8) 0.0219(13) -0.0036(7) -0.0057(7) -0.0020(6)
C28P 0.0283(10) 0.0199(9) 0.0163(13) -0.0044(7) -0.0029(8) -0.0031(8)
C29P 0.0209(9) 0.0091(8) 0.0268(13) -0.0029(7) -0.0009(8) -0.0030(6)
C30P 0.0342(12) 0.0195(10) 0.0304(15) -0.0119(9) 0.0028(10) -0.0001(8)
C31P 0.0188(8) 0.0097(7) 0.0246(13) 0.0022(7) -0.0001(7) 0.0015(6)
C32P 0.0238(10) 0.0209(10) 0.0365(16) -0.0006(9) 0.0034(9) 0.0110(8)
C33P 0.0137(8) 0.0158(8) 0.0149(11) 0.0028(6) -0.0019(7) 0.0017(6)
C34P 0.0177(9) 0.0269(10) 0.0232(14) 0.0086(8) 0.0038(8) 0.0104(7)
C35P 0.0138(8) 0.0145(8) 0.0153(11) -0.0023(6) -0.0029(7) -0.0017(6)
C36P 0.0167(9) 0.0251(10) 0.0264(14) -0.0059(8) 0.0030(8) -0.0087(7)
C1S 0.0344(14) 0.0298(12) 0.0211(16) -0.0004(8) -0.0020(11) 0.0013(9)
C2S 0.0350(13) 0.0279(11) 0.0248(17) 0.0019(9) 0.0044(11) 0.0021(9)
C3S 0.0566(18) 0.0215(10) 0.0254(17) 0.0005(9) 0.0130(13) 0.0051(10)
C4S 0.055(2) 0.0409(16) 0.025(2) 0.0023(11) -0.0049(14) -0.0043(12)
C5S 0.0324(15) 0.0439(17) 0.038(2) 0.0065(11) -0.0066(13) -0.0049(10)
C6S 0.0306(14) 0.0318(13) 0.0315(18) 0.0046(9) 0.0124(11) 0.0004(8)
C7S 0.0279(15) 0.077(3) 0.115(4) -0.051(3) 0.013(2) -0.0067(16)
C8S 0.0392(17) 0.061(2) 0.085(3) -0.030(2) 0.0223(19) -0.0010(16)
C9S 0.0395(17) 0.0447(19) 0.093(4) 0.0143(19) -0.0016(18) 0.0047(14)

loop_
_atom_type_symbol
_atom_type_description
_atom_type_scat_dispersion_real
_atom_type_scat_dispersion_imag
_atom_type_scat_source
C C 0.0037 0.0023 'International Tables Vol C Tables 4.2.6.8 and 6.1.1.4'
H H 0.0000 0.0000 'International Tables Vol C Tables 4.2.6.8 and 6.1.1.4'
N N 0.0069 0.0046 'International Tables Vol C Tables 4.2.6.8 and 6.1.1.4'
Sc Sc 0.2718 0.4964 'International Tables Vol C Tables 4.2.6.8 and 6.1.1.4'
Ni Ni 0.2374 1.4569 'International Tables Vol C Tables 4.2.6.8 and 6.1.1.4'
Nd Nd -0.4188 3.9189 'International Tables Vol C Tables 4.2.6.8 and 6.1.1.4'

loop_
_geom_angle_atom_site_label_1
_geom_angle_atom_site_label_2
_geom_angle_atom_site_label_3
_geom_angle
_geom_angle_site_symmetry_1
_geom_angle_site_symmetry_3
_geom_angle_publ_flag
N1 Nd1 C24A 151.35(8) . . ?
N1 Nd1 C23A 148.14(9) . . ?
C24A Nd1 C23A 33.18(10) . . ?
N1 Nd1 C28A 146.89(8) . . ?
C24A Nd1 C28A 33.69(11) . . ?
C23A Nd1 C28A 59.97(10) . . ?
N1 Nd1 C59A 144.14(8) . . ?
C24A Nd1 C59A 57.83(9) . . ?
C23A Nd1 C59A 32.93(9) . . ?
C28A Nd1 C59A 68.02(9) . . ?
N1 Nd1 C29A 140.38(10) . . ?
C24A Nd1 C29A 59.65(11) . . ?
C23A Nd1 C29A 70.99(11) . . ?
C28A Nd1 C29A 32.67(9) . . ?
C59A Nd1 C29A 58.81(10) . . ?
N1 Nd1 C58A 140.77(8) . . ?
C24A Nd1 C58A 67.84(9) . . ?
C23A Nd1 C58A 59.01(10) . . ?
C28A Nd1 C58A 57.02(9) . . ?
C59A Nd1 C58A 32.60(10) . . ?
C29A Nd1 C58A 32.31(8) . . ?
N1 Nd1 C25A 120.69(7) . . ?
C24A Nd1 C25A 30.74(8) . . ?
C23A Nd1 C25A 55.04(9) . . ?
C28A Nd1 C25A 51.20(9) . . ?
C59A Nd1 C25A 85.94(9) . . ?
C29A Nd1 C25A 83.44(9) . . ?
C58A Nd1 C25A 98.28(9) . . ?
N1 Nd1 C27A 117.62(7) . . ?
C24A Nd1 C27A 51.09(9) . . ?
C23A Nd1 C27A 83.70(9) . . ?
C28A Nd1 C27A 30.06(8) . . ?
C59A Nd1 C27A 97.93(9) . . ?
C29A Nd1 C27A 53.60(8) . . ?
C58A Nd1 C27A 84.11(8) . . ?
C25A Nd1 C27A 47.89(9) . . ?
N1 Nd1 C22A 118.36(8) . . ?
C24A Nd1 C22A 53.27(10) . . ?
C23A Nd1 C22A 29.92(9) . . ?
C28A Nd1 C22A 85.92(10) . . ?
C59A Nd1 C22A 52.91(9) . . ?
C29A Nd1 C22A 100.91(10) . . ?
C58A Nd1 C22A 84.65(9) . . ?
C25A Nd1 C22A 58.19(8) . . ?
C27A Nd1 C22A 101.92(9) . . ?
N1 Nd1 C60A 114.79(7) . . ?
C24A Nd1 C60A 84.69(9) . . ?
C23A Nd1 C60A 53.67(9) . . ?
C28A Nd1 C60A 97.00(9) . . ?
C59A Nd1 C60A 29.36(8) . . ?
C29A Nd1 C60A 81.09(8) . . ?
C58A Nd1 C60A 49.10(9) . . ?
C25A Nd1 C60A 108.30(8) . . ?
C27A Nd1 C60A 127.05(8) . . ?
C22A Nd1 C60A 57.24(8) . . ?
N1 Nd1 C55A 112.18(7) . . ?
C24A Nd1 C55A 96.47(9) . . ?
C23A Nd1 C55A 81.33(9) . . ?
C28A Nd1 C55A 83.01(8) . . ?
C59A Nd1 C55A 48.87(9) . . ?
C29A Nd1 C55A 52.22(8) . . ?
C58A Nd1 C55A 28.85(8) . . ?
C25A Nd1 C55A 127.08(8) . . ?
C27A Nd1 C55A 105.24(8) . . ?
C22A Nd1 C55A 99.16(8) . . ?
C60A Nd1 C55A 45.58(8) . . ?
N1 Sc1 C46A 154.46(10) . . ?
N1 Sc1 C7A 147.07(9) . . ?
C46A Sc1 C7A 38.59(10) . . ?
N1 Sc1 C47A 143.89(9) . . ?
C46A Sc1 C47A 37.14(9) . . ?
C7A Sc1 C47A 67.66(10) . . ?
N1 Sc1 C8A 134.02(10) . . ?
C46A Sc1 C8A 66.92(11) . . ?
C7A Sc1 C8A 36.28(11) . . ?
C47A Sc1 C8A 77.95(10) . . ?
N1 Sc1 C66A 135.15(8) . . ?
C46A Sc1 C66A 62.86(10) . . ?
C7A Sc1 C66A 74.51(9) . . ?
C47A Sc1 C66A 34.45(10) . . ?
C8A Sc1 C66A 62.56(9) . . ?
N1 Sc1 C67A 131.07(9) . . ?
C46A Sc1 C67A 74.37(10) . . ?
C7A Sc1 C67A 62.22(10) . . ?
C47A Sc1 C67A 62.79(10) . . ?
C8A Sc1 C67A 34.13(9) . . ?
C66A Sc1 C67A 33.94(9) . . ?
N1 Sc1 C45A 119.02(9) . . ?
C46A Sc1 C45A 35.68(9) . . ?
C7A Sc1 C45A 59.33(10) . . ?
C47A Sc1 C45A 61.78(9) . . ?
C8A Sc1 C45A 95.14(10) . . ?
C66A Sc1 C45A 94.69(9) . . ?
C67A Sc1 C45A 109.91(9) . . ?
N1 Sc1 C6A 114.38(8) . . ?
C46A Sc1 C6A 58.82(9) . . ?
C7A Sc1 C6A 34.61(9) . . ?
C47A Sc1 C6A 95.37(9) . . ?
C8A Sc1 C6A 59.98(10) . . ?
C66A Sc1 C6A 109.06(8) . . ?
C67A Sc1 C6A 92.79(9) . . ?
C45A Sc1 C6A 54.74(9) . . ?
N1 Sc1 C1A 104.45(8) . . ?
C46A Sc1 C1A 55.98(9) . . ?
C7A Sc1 C1A 55.47(9) . . ?
C47A Sc1 C1A 90.29(9) . . ?
C8A Sc1 C1A 88.69(10) . . ?
C66A Sc1 C1A 118.64(8) . . ?
C67A Sc1 C1A 117.62(9) . . ?
C45A Sc1 C1A 31.52(8) . . ?
C6A Sc1 C1A 31.23(9) . . ?
N1 Sc1 C48A 114.34(8) . . ?
C46A Sc1 C48A 57.34(9) . . ?
C7A Sc1 C48A 94.45(9) . . ?
C47A Sc1 C48A 30.43(8) . . ?
C8A Sc1 C48A 108.20(9) . . ?
C66A Sc1 C48A 53.85(9) . . ?
C67A Sc1 C48A 87.45(9) . . ?
C45A Sc1 C48A 62.88(8) . . ?
C6A Sc1 C48A 113.33(8) . . ?
C1A Sc1 C48A 94.21(8) . . ?
N1 Sc1 Sc2 32.49(5) . . ?
C46A Sc1 Sc2 129.59(7) . . ?
C7A Sc1 Sc2 116.51(7) . . ?
C47A Sc1 Sc2 153.34(8) . . ?
C8A Sc1 Sc2 121.98(7) . . ?
C66A Sc1 Sc2 167.29(7) . . ?
C67A Sc1 Sc2 143.66(7) . . ?
C45A Sc1 Sc2 96.58(6) . . ?
C6A Sc1 Sc2 82.38(6) . . ?
C1A Sc1 Sc2 74.01(6) . . ?
C48A Sc1 Sc2 127.58(6) . . ?
N1 Sc2 C68A 152.16(9) . . ?
N1 Sc2 C73A 154.59(10) . . ?
C68A Sc2 C73A 38.46(10) . . ?
N1 Sc2 C69A 136.43(9) . . ?
C68A Sc2 C69A 37.22(9) . . ?
C73A Sc2 C69A 67.35(10) . . ?
N1 Sc2 C72A 139.85(9) . . ?
C68A Sc2 C72A 66.90(10) . . ?
C73A Sc2 C72A 36.52(9) . . ?
C69A Sc2 C72A 77.27(10) . . ?
N1 Sc2 C3A 118.41(8) . . ?
C68A Sc2 C3A 35.50(9) . . ?
C73A Sc2 C3A 59.36(9) . . ?
C69A Sc2 C3A 61.76(9) . . ?
C72A Sc2 C3A 95.33(8) . . ?
N1 Sc2 C70A 129.85(8) . . ?
C68A Sc2 C70A 62.77(9) . . ?
C73A Sc2 C70A 74.11(9) . . ?
C69A Sc2 C70A 34.14(9) . . ?
C72A Sc2 C70A 61.79(9) . . ?
C3A Sc2 C70A 94.39(9) . . ?
N1 Sc2 C74A 120.47(8) . . ?
C68A Sc2 C74A 59.30(10) . . ?
C73A Sc2 C74A 35.12(9) . . ?
C69A Sc2 C74A 95.86(9) . . ?
C72A Sc2 C74A 60.53(8) . . ?
C3A Sc2 C74A 55.36(9) . . ?
C70A Sc2 C74A 109.20(8) . . ?
N1 Sc2 C71A 131.30(8) . . ?
C68A Sc2 C71A 74.16(9) . . ?
C73A Sc2 C71A 62.02(9) . . ?
C69A Sc2 C71A 62.16(9) . . ?
C72A Sc2 C71A 33.64(9) . . ?
C3A Sc2 C71A 109.55(8) . . ?
C70A Sc2 C71A 33.54(9) . . ?
C74A Sc2 C71A 92.92(8) . . ?
N1 Sc2 C4A 107.32(8) . . ?
C68A Sc2 C4A 56.33(9) . . ?
C73A Sc2 C4A 56.14(8) . . ?
C69A Sc2 C4A 90.72(9) . . ?
C72A Sc2 C4A 89.66(8) . . ?
C3A Sc2 C4A 31.82(9) . . ?
C70A Sc2 C4A 118.91(8) . . ?
C74A Sc2 C4A 31.86(8) . . ?
C71A Sc2 C4A 118.08(8) . . ?
N1 Sc2 C41A 107.59(8) . . ?
C68A Sc2 C41A 57.05(9) . . ?
C73A Sc2 C41A 93.80(9) . . ?
C69A Sc2 C41A 29.88(8) . . ?
C72A Sc2 C41A 106.90(9) . . ?
C3A Sc2 C41A 63.00(9) . . ?
C70A Sc2 C41A 53.01(9) . . ?
C74A Sc2 C41A 113.83(9) . . ?
C71A Sc2 C41A 86.20(9) . . ?
C4A Sc2 C41A 94.62(9) . . ?
N1 Sc2 Sc1 32.37(5) . . ?
C68A Sc2 Sc1 121.35(7) . . ?
C73A Sc2 Sc1 133.04(7) . . ?
C69A Sc2 Sc1 125.91(7) . . ?
C72A Sc2 Sc1 153.02(7) . . ?
C3A Sc2 Sc1 86.32(6) . . ?
C70A Sc2 Sc1 145.07(7) . . ?
C74A Sc2 Sc1 99.87(6) . . ?
C71A Sc2 Sc1 163.58(6) . . ?
C4A Sc2 Sc1 77.61(5) . . ?
C41A Sc2 Sc1 97.86(5) . . ?
Sc1 N1 Sc2 115.15(9) . . ?
Sc1 N1 Nd1 122.86(8) . . ?
Sc2 N1 Nd1 121.92(8) . . ?
C6A C1A C45A 108.9(2) . . ?
C6A C1A C2A 123.0(2) . . ?
C45A C1A C2A 122.2(3) . . ?
C6A C1A Sc1 67.78(13) . . ?
C45A C1A Sc1 66.41(13) . . ?
C2A C1A Sc1 109.93(13) . . ?
C42A C2A C3A 118.3(2) . . ?
C42A C2A C1A 117.4(2) . . ?
C3A C2A C1A 118.0(3) . . ?
C4A C3A C2A 118.6(2) . . ?
C4A C3A C68A 109.5(2) . . ?
C2A C3A C68A 123.9(2) . . ?
C4A C3A Sc2 82.11(14) . . ?
C2A C3A Sc2 95.79(13) . . ?
C68A C3A Sc2 63.00(12) . . ?
C3A C4A C74A 108.3(2) . . ?
C3A C4A C5A 123.7(2) . . ?
C74A C4A C5A 121.6(2) . . ?
C3A C4A Sc2 66.07(12) . . ?
C74A C4A Sc2 67.93(12) . . ?
C5A C4A Sc2 108.91(14) . . ?
C10A C5A C6A 118.0(2) . . ?
C10A C5A C4A 117.7(2) . . ?
C6A C5A C4A 116.9(2) . . ?
C1A C6A C5A 119.4(2) . . ?
C1A C6A C7A 109.2(2) . . ?
C5A C6A C7A 124.0(3) . . ?
C1A C6A Sc1 80.98(13) . . ?
C5A C6A Sc1 99.36(14) . . ?
C7A C6A Sc1 61.51(12) . . ?
C8A C7A C6A 116.6(2) . . ?
C8A C7A C46A 121.1(2) . . ?
C6A C7A C46A 107.2(2) . . ?
C8A C7A Sc1 77.23(14) . . ?
C6A C7A Sc1 83.89(13) . . ?
C46A C7A Sc1 70.09(12) . . ?
C9A C8A C67A 115.8(3) . . ?
C9A C8A C7A 118.4(2) . . ?
C67A C8A C7A 116.9(3) . . ?
C9A C8A Sc1 97.31(14) . . ?
C67A C8A Sc1 77.09(14) . . ?
C7A C8A Sc1 66.49(13) . . ?
C8A C9A C13A 122.5(3) . . ?
C8A C9A C10A 122.6(3) . . ?
C13A C9A C10A 107.0(2) . . ?
C5A C10A C11A 121.8(2) . . ?
C5A C10A C9A 119.6(3) . . ?
C11A C10A C9A 108.5(3) . . ?
C75A C11A C10A 120.7(3) . . ?
C75A C11A C12A 121.0(2) . . ?
C10A C11A C12A 107.9(2) . . ?
C17A C12A C13A 121.3(3) . . ?
C17A C12A C11A 121.1(2) . . ?
C13A C12A C11A 107.7(3) . . ?
C14A C13A C12A 120.9(3) . . ?
C14A C13A C9A 121.4(3) . . ?
C12A C13A C9A 108.9(3) . . ?
C13A C14A C15A 118.0(2) . . ?
C13A C14A C63A 116.9(3) . . ?
C15A C14A C63A 117.6(3) . . ?
C14A C15A C62A 121.5(3) . . ?
C14A C15A C16A 120.8(3) . . ?
C62A C15A C16A 107.7(3) . . ?
C17A C16A C21A 122.0(3) . . ?
C17A C16A C15A 120.5(3) . . ?
C21A C16A C15A 107.7(3) . . ?
C12A C17A C16A 118.2(3) . . ?
C12A C17A C18A 117.8(3) . . ?
C16A C17A C18A 116.9(3) . . ?
C76A C18A C19A 108.6(2) . . ?
C76A C18A C17A 120.8(2) . . ?
C19A C18A C17A 120.8(2) . . ?
C20A C19A C18A 121.6(3) . . ?
C20A C19A C78A 121.1(3) . . ?
C18A C19A C78A 107.8(2) . . ?
C21A C20A C19A 117.6(3) . . ?
C21A C20A C25A 116.7(3) . . ?
C19A C20A C25A 118.9(3) . . ?
C20A C21A C16A 120.9(3) . . ?
C20A C21A C22A 120.3(3) . . ?
C16A C21A C22A 109.2(3) . . ?
C62A C22A C23A 123.0(3) . . ?
C62A C22A C21A 106.0(3) . . ?
C23A C22A C21A 123.6(3) . . ?
C62A C22A Nd1 93.67(16) . . ?
C23A C22A Nd1 61.12(14) . . ?
C21A C22A Nd1 92.04(16) . . ?
C22A C23A C24A 116.2(3) . . ?
C22A C23A C59A 116.0(3) . . ?
C24A C23A C59A 116.9(3) . . ?
C22A C23A Nd1 88.96(14) . . ?
C24A C23A Nd1 73.03(13) . . ?
C59A C23A Nd1 74.96(14) . . ?
C23A C24A C25A 119.2(3) . . ?
C23A C24A C28A 121.3(3) . . ?
C25A C24A C28A 106.6(3) . . ?
C23A C24A Nd1 73.79(13) . . ?
C25A C24A Nd1 87.05(14) . . ?
C28A C24A Nd1 74.10(14) . . ?
C20A C25A C26A 118.8(2) . . ?
C20A C25A C24A 123.9(3) . . ?
C26A C25A C24A 108.6(3) . . ?
C20A C25A Nd1 92.68(14) . . ?
C26A C25A Nd1 85.22(14) . . ?
C24A C25A Nd1 62.22(13) . . ?
C27A C26A C79A 122.2(3) . . ?
C27A C26A C25A 108.2(2) . . ?
C79A C26A C25A 121.7(3) . . ?
C32A C27A C26A 119.5(2) . . ?
C32A C27A C28A 123.7(3) . . ?
C26A C27A C28A 108.8(3) . . ?
C32A C27A Nd1 94.95(14) . . ?
C26A C27A Nd1 83.96(14) . . ?
C28A C27A Nd1 61.96(12) . . ?
C29A C28A C27A 118.3(3) . . ?
C29A C28A C24A 121.4(3) . . ?
C27A C28A C24A 107.7(2) . . ?
C29A C28A Nd1 75.17(14) . . ?
C27A C28A Nd1 87.98(13) . . ?
C24A C28A Nd1 72.22(13) . . ?
C30A C29A C58A 116.4(3) . . ?
C30A C29A C28A 117.5(2) . . ?
C58A C29A C28A 116.6(3) . . ?
C30A C29A Nd1 92.99(15) . . ?
C58A C29A Nd1 74.28(14) . . ?
C28A C29A Nd1 72.16(14) . . ?
C29A C30A C57A 123.6(3) . . ?
C29A C30A C31A 122.9(3) . . ?
C57A C30A C31A 106.0(3) . . ?
C29A C30A Nd1 58.84(13) . . ?
C57A C30A Nd1 95.54(15) . . ?
C31A C30A Nd1 92.74(14) . . ?
C32A C31A C36A 121.4(2) . . ?
C32A C31A C30A 119.7(3) . . ?
C36A C31A C30A 109.4(3) . . ?
C31A C32A C27A 117.7(3) . . ?
C31A C32A C33A 117.4(3) . . ?
C27A C32A C33A 118.2(3) . . ?
C34A C33A C80A 108.5(2) . . ?
C34A C33A C32A 121.4(2) . . ?
C80A C33A C32A 121.2(3) . . ?
C35A C34A C33A 120.7(2) . . ?
C35A C34A C70A 122.4(2) . . ?
C33A C34A C70A 108.6(2) . . ?
C34A C35A C40A 116.8(2) . . ?
C34A C35A C36A 118.2(3) . . ?
C40A C35A C36A 117.9(2) . . ?
C31A C36A C35A 120.8(3) . . ?
C31A C36A C37A 108.0(2) . . ?
C35A C36A C37A 121.0(3) . . ?
C38A C37A C36A 120.7(2) . . ?
C38A C37A C57A 121.1(2) . . ?
C36A C37A C57A 107.7(3) . . ?
C39A C38A C37A 118.2(3) . . ?
C39A C38A C50A 117.9(2) . . ?
C37A C38A C50A 117.3(3) . . ?
C38A C39A C40A 121.2(3) . . ?
C38A C39A C43A 121.5(2) . . ?
C40A C39A C43A 107.7(2) . . ?
C35A C40A C39A 120.6(2) . . ?
C35A C40A C41A 120.7(3) . . ?
C39A C40A C41A 109.0(2) . . ?
C69A C41A C40A 123.5(2) . . ?
C69A C41A C42A 122.6(2) . . ?
C40A C41A C42A 106.4(2) . . ?
C69A C41A Sc2 55.34(13) . . ?
C40A C41A Sc2 103.06(17) . . ?
C42A C41A Sc2 89.51(15) . . ?
C2A C42A C43A 120.6(2) . . ?
C2A C42A C41A 119.4(2) . . ?
C43A C42A C41A 109.5(2) . . ?
C44A C43A C42A 121.8(3) . . ?
C44A C43A C39A 120.4(2) . . ?
C42A C43A C39A 107.4(2) . . ?
C43A C44A C49A 117.9(3) . . ?
C43A C44A C45A 118.4(2) . . ?
C49A C44A C45A 116.8(3) . . ?
C44A C45A C1A 119.2(2) . . ?
C44A C45A C46A 124.8(2) . . ?
C1A C45A C46A 108.4(2) . . ?
C44A C45A Sc1 97.56(15) . . ?
C1A C45A Sc1 82.07(15) . . ?
C46A C45A Sc1 61.78(12) . . ?
C47A C46A C45A 116.3(2) . . ?
C47A C46A C7A 120.8(2) . . ?
C45A C46A C7A 106.3(2) . . ?
C47A C46A Sc1 75.52(13) . . ?
C45A C46A Sc1 82.54(13) . . ?
C7A C46A Sc1 71.32(13) . . ?
C48A C47A C66A 115.2(2) . . ?
C48A C47A C46A 118.0(2) . . ?
C66A C47A C46A 116.9(2) . . ?
C48A C47A Sc1 93.67(14) . . ?
C66A C47A Sc1 78.10(14) . . ?
C46A C47A Sc1 67.34(12) . . ?
C47A C48A C52A 123.2(3) . . ?
C47A C48A C49A 123.3(2) . . ?
C52A C48A C49A 106.4(2) . . ?
C47A C48A Sc1 55.89(12) . . ?
C52A C48A Sc1 101.91(15) . . ?
C49A C48A Sc1 90.95(14) . . ?
C44A C49A C50A 121.8(2) . . ?
C44A C49A C48A 119.9(3) . . ?
C50A C49A C48A 108.3(2) . . ?
C51A C50A C49A 108.5(2) . . ?
C51A C50A C38A 121.1(2) . . ?
C49A C50A C38A 120.2(2) . . ?
C50A C51A C52A 108.3(2) . . ?
C50A C51A C56A 121.4(2) . . ?
C52A C51A C56A 120.4(3) . . ?
C53A C52A C51A 121.4(2) . . ?
C53A C52A C48A 120.6(3) . . ?
C51A C52A C48A 108.5(2) . . ?
C52A C53A C65A 117.2(2) . . ?
C52A C53A C54A 118.0(3) . . ?
C65A C53A C54A 117.7(3) . . ?
C60A C54A C55A 108.5(2) . . ?
C60A C54A C53A 122.7(3) . . ?
C55A C54A C53A 121.3(3) . . ?
C56A C55A C54A 120.0(2) . . ?
C56A C55A C58A 124.1(3) . . ?
C54A C55A C58A 108.0(3) . . ?
C56A C55A Nd1 95.92(14) . . ?
C54A C55A Nd1 85.08(14) . . ?
C58A C55A Nd1 59.99(12) . . ?
C57A C56A C55A 116.9(3) . . ?
C57A C56A C51A 117.4(3) . . ?
C55A C56A C51A 118.7(3) . . ?
C56A C57A C37A 121.3(3) . . ?
C56A C57A C30A 120.0(3) . . ?
C37A C57A C30A 109.0(3) . . ?
C29A C58A C55A 118.7(3) . . ?
C29A C58A C59A 122.1(3) . . ?
C55A C58A C59A 107.5(2) . . ?
C29A C58A Nd1 73.40(13) . . ?
C55A C58A Nd1 91.16(13) . . ?
C59A C58A Nd1 72.60(13) . . ?
C60A C59A C23A 119.8(3) . . ?
C60A C59A C58A 106.9(2) . . ?
C23A C59A C58A 121.5(3) . . ?
C60A C59A Nd1 89.95(14) . . ?
C23A C59A Nd1 72.11(13) . . ?
C58A C59A Nd1 74.80(13) . . ?
C54A C60A C61A 119.2(3) . . ?
C54A C60A C59A 109.2(3) . . ?
C61A C60A C59A 123.3(3) . . ?
C54A C60A Nd1 87.56(14) . . ?
C61A C60A Nd1 92.51(13) . . ?
C59A C60A Nd1 60.70(12) . . ?
C62A C61A C64A 118.3(3) . . ?
C62A C61A C60A 116.9(3) . . ?
C64A C61A C60A 117.9(3) . . ?
C61A C62A C15A 120.9(3) . . ?
C61A C62A C22A 120.9(3) . . ?
C15A C62A C22A 109.3(2) . . ?
C14A C63A C64A 120.7(3) . . ?
C14A C63A C67A 122.0(3) . . ?
C64A C63A C67A 108.8(3) . . ?
C65A C64A C61A 122.3(3) . . ?
C65A C64A C63A 107.7(2) . . ?
C61A C64A C63A 120.9(3) . . ?
C53A C65A C64A 119.9(2) . . ?
C53A C65A C66A 122.2(3) . . ?
C64A C65A C66A 109.1(2) . . ?
C47A C66A C65A 121.4(3) . . ?
C47A C66A C67A 122.0(2) . . ?
C65A C66A C67A 106.8(2) . . ?
C47A C66A Sc1 67.45(12) . . ?
C65A C66A Sc1 100.98(13) . . ?
C67A C66A Sc1 73.77(13) . . ?
C8A C67A C63A 121.4(3) . . ?
C8A C67A C66A 122.0(3) . . ?
C63A C67A C66A 107.6(2) . . ?
C8A C67A Sc1 68.78(13) . . ?
C63A C67A Sc1 102.41(14) . . ?
C66A C67A Sc1 72.28(13) . . ?
C3A C68A C69A 116.4(2) . . ?
C3A C68A C73A 106.5(2) . . ?
C69A C68A C73A 120.5(2) . . ?
C3A C68A Sc2 81.51(13) . . ?
C69A C68A Sc2 76.27(13) . . ?
C73A C68A Sc2 71.27(13) . . ?
C41A C69A C70A 114.9(2) . . ?
C41A C69A C68A 118.5(2) . . ?
C70A C69A C68A 117.1(2) . . ?
C41A C69A Sc2 94.78(14) . . ?
C70A C69A Sc2 78.74(14) . . ?
C68A C69A Sc2 66.51(13) . . ?
C69A C70A C34A 121.6(2) . . ?
C69A C70A C71A 121.9(2) . . ?
C34A C70A C71A 107.4(2) . . ?
C69A C70A Sc2 67.12(13) . . ?
C34A C70A Sc2 102.48(14) . . ?
C71A C70A Sc2 73.93(13) . . ?
C72A C71A C80A 122.1(3) . . ?
C72A C71A C70A 121.8(2) . . ?
C80A C71A C70A 107.1(2) . . ?
C72A C71A Sc2 68.04(12) . . ?
C80A C71A Sc2 103.03(13) . . ?
C70A C71A Sc2 72.53(12) . . ?
C77A C72A C71A 115.1(2) . . ?
C77A C72A C73A 118.1(2) . . ?
C71A C72A C73A 117.4(3) . . ?
C77A C72A Sc2 95.96(14) . . ?
C71A C72A Sc2 78.33(13) . . ?
C73A C72A Sc2 65.96(12) . . ?
C72A C73A C74A 116.2(2) . . ?
C72A C73A C68A 121.0(2) . . ?
C74A C73A C68A 107.3(2) . . ?
C72A C73A Sc2 77.52(12) . . ?
C74A C73A Sc2 82.92(13) . . ?
C68A C73A Sc2 70.27(12) . . ?
C75A C74A C4A 119.0(2) . . ?
C75A C74A C73A 124.9(2) . . ?
C4A C74A C73A 108.3(2) . . ?
C75A C74A Sc2 98.83(14) . . ?
C4A C74A Sc2 80.21(13) . . ?
C73A C74A Sc2 61.96(12) . . ?
C76A C75A C11A 117.6(3) . . ?
C76A C75A C74A 116.7(2) . . ?
C11A C75A C74A 118.9(2) . . ?
C75A C76A C18A 121.5(2) . . ?
C75A C76A C77A 120.2(3) . . ?
C18A C76A C77A 108.5(2) . . ?
C72A C77A C76A 123.2(2) . . ?
C72A C77A C78A 122.4(2) . . ?
C76A C77A C78A 107.1(2) . . ?
C79A C78A C19A 120.9(2) . . ?
C79A C78A C77A 121.3(3) . . ?
C19A C78A C77A 108.0(2) . . ?
C78A C79A C80A 117.5(2) . . ?
C78A C79A C26A 118.2(3) . . ?
C80A C79A C26A 117.3(3) . . ?
C79A C80A C33A 121.2(2) . . ?
C79A C80A C71A 121.5(2) . . ?
C33A C80A C71A 108.3(2) . . ?
C11S C10S C12S 121.9(3) . 2_655 ?
C11S C10S H10S 119.1 . . ?
C12S C10S H10S 119.1 2_655 . ?
C12S C11S C10S 117.7(4) . . ?
C12S C11S H11S 121.2 . . ?
C10S C11S H11S 121.2 . . ?
C11S C12S C10S 120.2(4) . 2_655 ?
C11S C12S H12S 119.9 . . ?
C10S C12S H12S 119.9 2_655 . ?
N4P Ni1P N2P 176.79(8) . . ?
N4P Ni1P N3P 90.05(6) . . ?
N2P Ni1P N3P 89.85(6) . . ?
N4P Ni1P N1P 89.99(6) . . ?
N2P Ni1P N1P 89.99(6) . . ?
N3P Ni1P N1P 177.76(8) . . ?
C4P N1P C1P 104.57(15) . . ?
C4P N1P Ni1P 127.85(13) . . ?
C1P N1P Ni1P 127.54(13) . . ?
C9P N2P C6P 104.01(17) . . ?
C9P N2P Ni1P 127.98(13) . . ?
C6P N2P Ni1P 127.93(12) . . ?
C11P N3P C14P 104.46(15) . . ?
C11P N3P Ni1P 127.91(13) . . ?
C14P N3P Ni1P 127.62(13) . . ?
C19P N4P C16P 104.29(17) . . ?
C19P N4P Ni1P 127.81(12) . . ?
C16P N4P Ni1P 127.81(12) . . ?
C20P C1P N1P 125.31(16) . . ?
C20P C1P C2P 123.51(16) . . ?
N1P C1P C2P 111.13(16) . . ?
C3P C2P C1P 106.57(15) . . ?
C3P C2P C21P 129.27(17) . . ?
C1P C2P C21P 124.11(17) . . ?
C2P C3P C4P 106.31(16) . . ?
C2P C3P C23P 128.95(17) . . ?
C4P C3P C23P 124.64(17) . . ?
C5P C4P N1P 124.99(16) . . ?
C5P C4P C3P 123.54(17) . . ?
N1P C4P C3P 111.42(16) . . ?
C4P C5P C6P 124.12(17) . . ?
C4P C5P H5P 117.9 . . ?
C6P C5P H5P 117.9 . . ?
N2P C6P C5P 124.99(18) . . ?
N2P C6P C7P 111.72(16) . . ?
C5P C6P C7P 123.28(17) . . ?
C8P C7P C6P 106.12(17) . . ?
C8P C7P C25P 129.28(18) . . ?
C6P C7P C25P 124.46(17) . . ?
C7P C8P C9P 106.44(16) . . ?
C7P C8P C27P 128.84(19) . . ?
C9P C8P C27P 124.57(17) . . ?
N2P C9P C10P 125.17(18) . . ?
N2P C9P C8P 111.67(16) . . ?
C10P C9P C8P 123.15(17) . . ?
C11P C10P C9P 123.88(17) . . ?
C11P C10P H10P 118.1 . . ?
C9P C10P H10P 118.1 . . ?
C10P C11P N3P 125.06(16) . . ?
C10P C11P C12P 123.60(17) . . ?
N3P C11P C12P 111.30(17) . . ?
C13P C12P C11P 106.45(16) . . ?
C13P C12P C29P 129.35(18) . . ?
C11P C12P C29P 124.17(19) . . ?
C12P C13P C14P 106.61(16) . . ?
C12P C13P C31P 129.31(17) . . ?
C14P C13P C31P 124.07(18) . . ?
C15P C14P N3P 125.08(16) . . ?
C15P C14P C13P 123.72(17) . . ?
N3P C14P C13P 111.18(16) . . ?
C14P C15P C16P 123.99(17) . . ?
C14P C15P H15P 118.0 . . ?
C16P C15P H15P 118.0 . . ?
N4P C16P C15P 125.40(18) . . ?
N4P C16P C17P 111.61(16) . . ?
C15P C16P C17P 122.97(17) . . ?
C18P C17P C16P 106.27(15) . . ?
C18P C17P C33P 128.63(16) . . ?
C16P C17P C33P 124.87(16) . . ?
C17P C18P C19P 106.26(15) . . ?
C17P C18P C35P 128.85(16) . . ?
C19P C18P C35P 124.68(16) . . ?
N4P C19P C20P 125.49(18) . . ?
N4P C19P C18P 111.56(16) . . ?
C20P C19P C18P 122.91(17) . . ?
C1P C20P C19P 123.81(17) . . ?
C1P C20P H20P 118.1 . . ?
C19P C20P H20P 118.1 . . ?
C2P C21P C22P 112.43(17) . . ?
C2P C21P H21A 109.1 . . ?
C22P C21P H21A 109.1 . . ?
C2P C21P H21B 109.1 . . ?
C22P C21P H21B 109.1 . . ?
H21A C21P H21B 107.8 . . ?
C21P C22P H22A 109.5 . . ?
C21P C22P H22B 109.5 . . ?
H22A C22P H22B 109.5 . . ?
C21P C22P H22C 109.5 . . ?
H22A C22P H22C 109.5 . . ?
H22B C22P H22C 109.5 . . ?
C3P C23P C24P 113.08(16) . . ?
C3P C23P H23A 109.0 . . ?
C24P C23P H23A 109.0 . . ?
C3P C23P H23B 109.0 . . ?
C24P C23P H23B 109.0 . . ?
H23A C23P H23B 107.8 . . ?
C23P C24P H24A 109.5 . . ?
C23P C24P H24B 109.5 . . ?
H24A C24P H24B 109.5 . . ?
C23P C24P H24C 109.5 . . ?
H24A C24P H24C 109.5 . . ?
H24B C24P H24C 109.5 . . ?
C7P C25P C26P 112.87(17) . . ?
C7P C25P H25A 109.0 . . ?
C26P C25P H25A 109.0 . . ?
C7P C25P H25B 109.0 . . ?
C26P C25P H25B 109.0 . . ?
H25A C25P H25B 107.8 . . ?
C25P C26P H26A 109.5 . . ?
C25P C26P H26B 109.5 . . ?
H26A C26P H26B 109.5 . . ?
C25P C26P H26C 109.5 . . ?
H26A C26P H26C 109.5 . . ?
H26B C26P H26C 109.5 . . ?
C8P C27P C28P 112.77(17) . . ?
C8P C27P H27A 109.0 . . ?
C28P C27P H27A 109.0 . . ?
C8P C27P H27B 109.0 . . ?
C28P C27P H27B 109.0 . . ?
H27A C27P H27B 107.8 . . ?
C27P C28P H28A 109.5 . . ?
C27P C28P H28B 109.5 . . ?
H28A C28P H28B 109.5 . . ?
C27P C28P H28C 109.5 . . ?
H28A C28P H28C 109.5 . . ?
H28B C28P H28C 109.5 . . ?
C12P C29P C30P 113.43(18) . . ?
C12P C29P H29A 108.9 . . ?
C30P C29P H29A 108.9 . . ?
C12P C29P H29B 108.9 . . ?
C30P C29P H29B 108.9 . . ?
H29A C29P H29B 107.7 . . ?
C29P C30P H30A 109.5 . . ?
C29P C30P H30B 109.5 . . ?
H30A C30P H30B 109.5 . . ?
C29P C30P H30C 109.5 . . ?
H30A C30P H30C 109.5 . . ?
H30B C30P H30C 109.5 . . ?
C13P C31P C32P 112.85(18) . . ?
C13P C31P H31A 109.0 . . ?
C32P C31P H31A 109.0 . . ?
C13P C31P H31B 109.0 . . ?
C32P C31P H31B 109.0 . . ?
H31A C31P H31B 107.8 . . ?
C31P C32P H32A 109.5 . . ?
C31P C32P H32B 109.5 . . ?
H32A C32P H32B 109.5 . . ?
C31P C32P H32C 109.5 . . ?
H32A C32P H32C 109.5 . . ?
H32B C32P H32C 109.5 . . ?
C17P C33P C34P 111.50(18) . . ?
C17P C33P H33A 109.3 . . ?
C34P C33P H33A 109.3 . . ?
C17P C33P H33B 109.3 . . ?
C34P C33P H33B 109.3 . . ?
H33A C33P H33B 108.0 . . ?
C33P C34P H34A 109.5 . . ?
C33P C34P H34B 109.5 . . ?
H34A C34P H34B 109.5 . . ?
C33P C34P H34C 109.5 . . ?
H34A C34P H34C 109.5 . . ?
H34B C34P H34C 109.5 . . ?
C18P C35P C36P 111.72(18) . . ?
C18P C35P H35A 109.3 . . ?
C36P C35P H35A 109.3 . . ?
C18P C35P H35B 109.3 . . ?
C36P C35P H35B 109.3 . . ?
H35A C35P H35B 107.9 . . ?
C35P C36P H36A 109.5 . . ?
C35P C36P H36B 109.5 . . ?
H36A C36P H36B 109.5 . . ?
C35P C36P H36C 109.5 . . ?
H36A C36P H36C 109.5 . . ?
H36B C36P H36C 109.5 . . ?
C6S C1S C2S 119.0(3) . . ?
C6S C1S H1S 120.5 . . ?
C2S C1S H1S 120.5 . . ?
C3S C2S C1S 121.4(3) . . ?
C3S C2S H2S 119.3 . . ?
C1S C2S H2S 119.3 . . ?
C2S C3S C4S 118.5(3) . . ?
C2S C3S H3S 120.8 . . ?
C4S C3S H3S 120.8 . . ?
C5S C4S C3S 120.1(3) . . ?
C5S C4S H4S 120.0 . . ?
C3S C4S H4S 120.0 . . ?
C6S C5S C4S 120.3(3) . . ?
C6S C5S H5S 119.8 . . ?
C4S C5S H5S 119.8 . . ?
C5S C6S C1S 120.8(3) . . ?
C5S C6S H6S 119.6 . . ?
C1S C6S H6S 119.6 . . ?
C8S C7S C9S 121.7(3) . 2_655 ?
C8S C7S H7S 119.2 . . ?
C9S C7S H7S 119.2 2_655 . ?
C7S C8S C9S 118.1(4) . . ?
C7S C8S H8S 121.0 . . ?
C9S C8S H8S 121.0 . . ?
C8S C9S C7S 120.2(5) . 2_655 ?
C8S C9S H9S 119.9 . . ?
C7S C9S H9S 119.9 2_655 . ?

loop_
_geom_bond_atom_site_label_1
_geom_bond_atom_site_label_2
_geom_bond_distance
_geom_bond_site_symmetry_2
_geom_bond_publ_flag
Nd1 N1 2.1698(19) . ?
Nd1 C24A 2.527(2) . ?
Nd1 C23A 2.537(3) . ?
Nd1 C28A 2.553(2) . ?
Nd1 C59A 2.575(2) . ?
Nd1 C29A 2.592(3) . ?
Nd1 C58A 2.604(2) . ?
Nd1 C25A 2.853(2) . ?
Nd1 C27A 2.890(2) . ?
Nd1 C22A 2.897(3) . ?
Nd1 C60A 2.953(2) . ?
Nd1 C55A 3.006(2) . ?
Sc1 N1 1.9443(17) . ?
Sc1 C46A 2.228(2) . ?
Sc1 C7A 2.245(2) . ?
Sc1 C47A 2.338(2) . ?
Sc1 C8A 2.388(2) . ?
Sc1 C66A 2.477(2) . ?
Sc1 C67A 2.497(2) . ?
Sc1 C45A 2.507(3) . ?
Sc1 C6A 2.540(2) . ?
Sc1 C1A 2.710(2) . ?
Sc1 C48A 2.818(2) . ?
Sc1 Sc2 3.2876(8) . ?
Sc2 N1 1.9506(17) . ?
Sc2 C68A 2.229(2) . ?
Sc2 C73A 2.242(2) . ?
Sc2 C69A 2.361(2) . ?
Sc2 C72A 2.397(2) . ?
Sc2 C3A 2.474(2) . ?
Sc2 C70A 2.513(2) . ?
Sc2 C74A 2.521(2) . ?
Sc2 C71A 2.532(2) . ?
Sc2 C4A 2.681(2) . ?
Sc2 C41A 2.860(3) . ?
C1A C6A 1.423(4) . ?
C1A C45A 1.430(4) . ?
C1A C2A 1.440(4) . ?
C2A C42A 1.414(4) . ?
C2A C3A 1.433(4) . ?
C3A C4A 1.427(4) . ?
C3A C68A 1.452(4) . ?
C4A C74A 1.436(4) . ?
C4A C5A 1.443(4) . ?
C5A C10A 1.394(5) . ?
C5A C6A 1.440(4) . ?
C6A C7A 1.451(4) . ?
C7A C8A 1.449(4) . ?
C7A C46A 1.478(4) . ?
C8A C9A 1.435(4) . ?
C8A C67A 1.437(4) . ?
C9A C13A 1.435(4) . ?
C9A C10A 1.452(4) . ?
C10A C11A 1.429(4) . ?
C11A C75A 1.420(4) . ?
C11A C12A 1.444(4) . ?
C12A C17A 1.409(4) . ?
C12A C13A 1.432(4) . ?
C13A C14A 1.418(4) . ?
C14A C15A 1.422(4) . ?
C14A C63A 1.428(4) . ?
C15A C62A 1.429(4) . ?
C15A C16A 1.443(4) . ?
C16A C17A 1.422(4) . ?
C16A C21A 1.428(5) . ?
C17A C18A 1.436(4) . ?
C18A C76A 1.425(4) . ?
C18A C19A 1.427(4) . ?
C19A C20A 1.425(4) . ?
C19A C78A 1.435(4) . ?
C20A C21A 1.418(4) . ?
C20A C25A 1.436(4) . ?
C21A C22A 1.450(4) . ?
C22A C62A 1.444(4) . ?
C22A C23A 1.445(5) . ?
C23A C24A 1.446(4) . ?
C23A C59A 1.450(4) . ?
C24A C25A 1.460(4) . ?
C24A C28A 1.472(5) . ?
C25A C26A 1.445(4) . ?
C26A C27A 1.434(4) . ?
C26A C79A 1.438(4) . ?
C27A C32A 1.425(4) . ?
C27A C28A 1.449(4) . ?
C28A C29A 1.448(4) . ?
C29A C30A 1.430(5) . ?
C29A C58A 1.446(4) . ?
C30A C57A 1.444(4) . ?
C30A C31A 1.449(4) . ?
C31A C32A 1.415(4) . ?
C31A C36A 1.427(4) . ?
C32A C33A 1.433(4) . ?
C33A C34A 1.424(4) . ?
C33A C80A 1.430(4) . ?
C34A C35A 1.418(4) . ?
C34A C70A 1.446(4) . ?
C35A C40A 1.421(4) . ?
C35A C36A 1.427(4) . ?
C36A C37A 1.433(4) . ?
C37A C38A 1.421(4) . ?
C37A C57A 1.442(4) . ?
C38A C39A 1.413(4) . ?
C38A C50A 1.435(4) . ?
C39A C40A 1.439(4) . ?
C39A C43A 1.446(4) . ?
C40A C41A 1.442(4) . ?
C41A C69A 1.430(4) . ?
C41A C42A 1.444(4) . ?
C42A C43A 1.429(4) . ?
C43A C44A 1.419(4) . ?
C44A C49A 1.420(4) . ?
C44A C45A 1.430(4) . ?
C45A C46A 1.475(4) . ?
C46A C47A 1.458(4) . ?
C47A C48A 1.430(4) . ?
C47A C66A 1.432(4) . ?
C48A C52A 1.450(4) . ?
C48A C49A 1.450(4) . ?
C49A C50A 1.430(4) . ?
C50A C51A 1.420(4) . ?
C51A C52A 1.430(4) . ?
C51A C56A 1.435(4) . ?
C52A C53A 1.411(4) . ?
C53A C65A 1.418(4) . ?
C53A C54A 1.434(4) . ?
C54A C60A 1.412(4) . ?
C54A C55A 1.434(4) . ?
C55A C56A 1.422(4) . ?
C55A C58A 1.451(4) . ?
C56A C57A 1.414(4) . ?
C58A C59A 1.454(5) . ?
C59A C60A 1.447(4) . ?
C60A C61A 1.438(4) . ?
C61A C62A 1.410(4) . ?
C61A C64A 1.424(4) . ?
C63A C64A 1.435(4) . ?
C63A C67A 1.439(4) . ?
C64A C65A 1.421(4) . ?
C65A C66A 1.452(4) . ?
C66A C67A 1.452(4) . ?
C68A C69A 1.470(4) . ?
C68A C73A 1.473(4) . ?
C69A C70A 1.438(4) . ?
C70A C71A 1.456(4) . ?
C71A C72A 1.432(4) . ?
C71A C80A 1.454(4) . ?
C72A C77A 1.431(4) . ?
C72A C73A 1.461(4) . ?
C73A C74A 1.462(4) . ?
C74A C75A 1.432(4) . ?
C75A C76A 1.420(4) . ?
C76A C77A 1.436(4) . ?
C77A C78A 1.449(4) . ?
C78A C79A 1.407(4) . ?
C79A C80A 1.409(4) . ?
C10S C11S 1.398(7) . ?
C10S C12S 1.400(7) 2_655 ?
C10S H10S 0.9500 . ?
C11S C12S 1.389(5) . ?
C11S H11S 0.9500 . ?
C12S H12S 0.9500 . ?
Ni1P N4P 1.956(2) . ?
Ni1P N2P 1.957(2) . ?
Ni1P N3P 1.9682(15) . ?
Ni1P N1P 1.9706(15) . ?
N1P C4P 1.376(2) . ?
N1P C1P 1.378(2) . ?
N2P C9P 1.378(2) . ?
N2P C6P 1.379(2) . ?
N3P C11P 1.377(2) . ?
N3P C14P 1.383(2) . ?
N4P C19P 1.376(2) . ?
N4P C16P 1.376(2) . ?
C1P C20P 1.373(3) . ?
C1P C2P 1.450(2) . ?
C2P C3P 1.359(3) . ?
C2P C21P 1.501(3) . ?
C3P C4P 1.448(2) . ?
C3P C23P 1.503(3) . ?
C4P C5P 1.375(3) . ?
C5P C6P 1.383(2) . ?
C5P H5P 0.9500 . ?
C6P C7P 1.444(3) . ?
C7P C8P 1.363(2) . ?
C7P C25P 1.495(3) . ?
C8P C9P 1.442(3) . ?
C8P C27P 1.495(3) . ?
C9P C10P 1.380(2) . ?
C10P C11P 1.374(3) . ?
C10P H10P 0.9500 . ?
C11P C12P 1.450(2) . ?
C12P C13P 1.357(3) . ?
C12P C29P 1.501(3) . ?
C13P C14P 1.447(2) . ?
C13P C31P 1.505(3) . ?
C14P C15P 1.372(3) . ?
C15P C16P 1.378(2) . ?
C15P H15P 0.9500 . ?
C16P C17P 1.444(3) . ?
C17P C18P 1.364(3) . ?
C17P C33P 1.496(3) . ?
C18P C19P 1.446(3) . ?
C18P C35P 1.498(3) . ?
C19P C20P 1.376(2) . ?
C20P H20P 0.9500 . ?
C21P C22P 1.534(3) . ?
C21P H21A 0.9900 . ?
C21P H21B 0.9900 . ?
C22P H22A 0.9800 . ?
C22P H22B 0.9800 . ?
C22P H22C 0.9800 . ?
C23P C24P 1.533(3) . ?
C23P H23A 0.9900 . ?
C23P H23B 0.9900 . ?
C24P H24A 0.9800 . ?
C24P H24B 0.9800 . ?
C24P H24C 0.9800 . ?
C25P C26P 1.537(3) . ?
C25P H25A 0.9900 . ?
C25P H25B 0.9900 . ?
C26P H26A 0.9800 . ?
C26P H26B 0.9800 . ?
C26P H26C 0.9800 . ?
C27P C28P 1.534(3) . ?
C27P H27A 0.9900 . ?
C27P H27B 0.9900 . ?
C28P H28A 0.9800 . ?
C28P H28B 0.9800 . ?
C28P H28C 0.9800 . ?
C29P C30P 1.532(3) . ?
C29P H29A 0.9900 . ?
C29P H29B 0.9900 . ?
C30P H30A 0.9800 . ?
C30P H30B 0.9800 . ?
C30P H30C 0.9800 . ?
C31P C32P 1.538(3) . ?
C31P H31A 0.9900 . ?
C31P H31B 0.9900 . ?
C32P H32A 0.9800 . ?
C32P H32B 0.9800 . ?
C32P H32C 0.9800 . ?
C33P C34P 1.534(3) . ?
C33P H33A 0.9900 . ?
C33P H33B 0.9900 . ?
C34P H34A 0.9800 . ?
C34P H34B 0.9800 . ?
C34P H34C 0.9800 . ?
C35P C36P 1.532(3) . ?
C35P H35A 0.9900 . ?
C35P H35B 0.9900 . ?
C36P H36A 0.9800 . ?
C36P H36B 0.9800 . ?
C36P H36C 0.9800 . ?
C1S C6S 1.378(4) . ?
C1S C2S 1.403(4) . ?
C1S H1S 0.9500 . ?
C2S C3S 1.383(5) . ?
C2S H2S 0.9500 . ?
C3S C4S 1.401(5) . ?
C3S H3S 0.9500 . ?
C4S C5S 1.397(6) . ?
C4S H4S 0.9500 . ?
C5S C6S 1.372(6) . ?
C5S H5S 0.9500 . ?
C6S H6S 0.9500 . ?
C7S C8S 1.382(7) . ?
C7S C9S 1.404(7) 2_655 ?
C7S H7S 0.9500 . ?
C8S C9S 1.392(5) . ?
C8S H8S 0.9500 . ?
C9S H9S 0.9500 . ?

loop_
_geom_torsion_atom_site_label_1
_geom_torsion_atom_site_label_2
_geom_torsion_atom_site_label_3
_geom_torsion_atom_site_label_4
_geom_torsion
_geom_torsion_site_symmetry_1
_geom_torsion_site_symmetry_2
_geom_torsion_site_symmetry_3
_geom_torsion_site_symmetry_4
_geom_torsion_publ_flag
C6A C1A C2A C42A 150.2(2) . . . . ?
C45A C1A C2A C42A 0.3(3) . . . . ?
Sc1 C1A C2A C42A 74.4(2) . . . . ?
C6A C1A C2A C3A -1.4(3) . . . . ?
C45A C1A C2A C3A -151.3(2) . . . . ?
Sc1 C1A C2A C3A -77.2(2) . . . . ?
C42A C2A C3A C4A -145.4(2) . . . . ?
C1A C2A C3A C4A 5.9(3) . . . . ?
C42A C2A C3A C68A -0.1(3) . . . . ?
C1A C2A C3A C68A 151.3(2) . . . . ?
C42A C2A C3A Sc2 -61.3(2) . . . . ?
C1A C2A C3A Sc2 90.07(19) . . . . ?
C2A C3A C4A C74A 146.9(2) . . . . ?
C68A C3A C4A C74A -3.1(2) . . . . ?
Sc2 C3A C4A C74A 54.56(16) . . . . ?
C2A C3A C4A C5A -5.2(3) . . . . ?
C68A C3A C4A C5A -155.1(2) . . . . ?
Sc2 C3A C4A C5A -97.5(2) . . . . ?
C2A C3A C4A Sc2 92.31(18) . . . . ?
C68A C3A C4A Sc2 -57.64(14) . . . . ?
C3A C4A C5A C10A 149.1(2) . . . . ?
C74A C4A C5A C10A 0.6(3) . . . . ?
Sc2 C4A C5A C10A 75.8(2) . . . . ?
C3A C4A C5A C6A -0.4(3) . . . . ?
C74A C4A C5A C6A -148.9(2) . . . . ?
Sc2 C4A C5A C6A -73.7(2) . . . . ?
C45A C1A C6A C5A 149.1(2) . . . . ?
C2A C1A C6A C5A -4.3(3) . . . . ?
Sc1 C1A C6A C5A 95.71(19) . . . . ?
C45A C1A C6A C7A -2.1(2) . . . . ?
C2A C1A C6A C7A -155.5(2) . . . . ?
Sc1 C1A C6A C7A -55.48(15) . . . . ?
C45A C1A C6A Sc1 53.38(15) . . . . ?
C2A C1A C6A Sc1 -100.00(19) . . . . ?
C10A C5A C6A C1A -144.4(2) . . . . ?
C4A C5A C6A C1A 5.1(3) . . . . ?
C10A C5A C6A C7A 2.3(3) . . . . ?
C4A C5A C6A C7A 151.8(2) . . . . ?
C10A C5A C6A Sc1 -59.5(2) . . . . ?
C4A C5A C6A Sc1 89.9(2) . . . . ?
C1A C6A C7A C8A 140.2(2) . . . . ?
C5A C6A C7A C8A -9.3(3) . . . . ?
Sc1 C6A C7A C8A 72.42(18) . . . . ?
C1A C6A C7A C46A 0.9(2) . . . . ?
C5A C6A C7A C46A -148.7(2) . . . . ?
Sc1 C6A C7A C46A -66.95(15) . . . . ?
C1A C6A C7A Sc1 67.80(17) . . . . ?
C5A C6A C7A Sc1 -81.8(2) . . . . ?
C6A C7A C8A C9A 9.2(3) . . . . ?
C46A C7A C8A C9A 142.6(2) . . . . ?
Sc1 C7A C8A C9A 85.6(2) . . . . ?
C6A C7A C8A C67A -136.8(2) . . . . ?
C46A C7A C8A C67A -3.4(3) . . . . ?
Sc1 C7A C8A C67A -60.39(19) . . . . ?
C6A C7A C8A Sc1 -76.38(18) . . . . ?
C46A C7A C8A Sc1 57.01(18) . . . . ?
C67A C8A C9A C13A -1.4(3) . . . . ?
C7A C8A C9A C13A -147.7(2) . . . . ?
Sc1 C8A C9A C13A -80.5(2) . . . . ?
C67A C8A C9A C10A 143.6(2) . . . . ?
C7A C8A C9A C10A -2.8(3) . . . . ?
Sc1 C8A C9A C10A 64.4(2) . . . . ?
C6A C5A C10A C11A 145.9(2) . . . . ?
C4A C5A C10A C11A -3.3(3) . . . . ?
C6A C5A C10A C9A 4.7(3) . . . . ?
C4A C5A C10A C9A -144.5(2) . . . . ?
C8A C9A C10A C5A -4.5(4) . . . . ?
C13A C9A C10A C5A 145.0(2) . . . . ?
C8A C9A C10A C11A -150.4(2) . . . . ?
C13A C9A C10A C11A -0.8(3) . . . . ?
C5A C10A C11A C75A 0.9(4) . . . . ?
C9A C10A C11A C75A 145.8(2) . . . . ?
C5A C10A C11A C12A -144.5(2) . . . . ?
C9A C10A C11A C12A 0.5(3) . . . . ?
C75A C11A C12A C17A 0.9(4) . . . . ?
C10A C11A C12A C17A 146.1(3) . . . . ?
C75A C11A C12A C13A -145.1(2) . . . . ?
C10A C11A C12A C13A 0.1(3) . . . . ?
C17A C12A C13A C14A 1.4(4) . . . . ?
C11A C12A C13A C14A 147.4(2) . . . . ?
C17A C12A C13A C9A -146.5(3) . . . . ?
C11A C12A C13A C9A -0.6(3) . . . . ?
C8A C9A C13A C14A 2.7(3) . . . . ?
C10A C9A C13A C14A -146.9(2) . . . . ?
C8A C9A C13A C12A 150.4(2) . . . . ?
C10A C9A C13A C12A 0.8(3) . . . . ?
C12A C13A C14A C15A 2.7(4) . . . . ?
C9A C13A C14A C15A 146.6(3) . . . . ?
C12A C13A C14A C63A -146.3(3) . . . . ?
C9A C13A C14A C63A -2.3(3) . . . . ?
C13A C14A C15A C62A -144.7(3) . . . . ?
C63A C14A C15A C62A 4.0(4) . . . . ?
C13A C14A C15A C16A -3.4(4) . . . . ?
C63A C14A C15A C16A 145.4(3) . . . . ?
C14A C15A C16A C17A 0.0(4) . . . . ?
C62A C15A C16A C17A 146.0(3) . . . . ?
C14A C15A C16A C21A -146.5(3) . . . . ?
C62A C15A C16A C21A -0.5(3) . . . . ?
C13A C12A C17A C16A -4.8(4) . . . . ?
C11A C12A C17A C16A -146.3(3) . . . . ?
C13A C12A C17A C18A 144.8(3) . . . . ?
C11A C12A C17A C18A 3.3(4) . . . . ?
C21A C16A C17A C12A 145.7(3) . . . . ?
C15A C16A C17A C12A 4.1(4) . . . . ?
C21A C16A C17A C18A -4.1(4) . . . . ?
C15A C16A C17A C18A -145.8(3) . . . . ?
C12A C17A C18A C76A -3.7(4) . . . . ?
C16A C17A C18A C76A 146.3(3) . . . . ?
C12A C17A C18A C19A -145.6(3) . . . . ?
C16A C17A C18A C19A 4.4(4) . . . . ?
C76A C18A C19A C20A -146.7(2) . . . . ?
C17A C18A C19A C20A -0.6(4) . . . . ?
C76A C18A C19A C78A 0.0(3) . . . . ?
C17A C18A C19A C78A 146.0(2) . . . . ?
C18A C19A C20A C21A -3.4(4) . . . . ?
C78A C19A C20A C21A -145.8(3) . . . . ?
C18A C19A C20A C25A 146.6(3) . . . . ?
C78A C19A C20A C25A 4.3(3) . . . . ?
C19A C20A C21A C16A 3.7(4) . . . . ?
C25A C20A C21A C16A -147.0(3) . . . . ?
C19A C20A C21A C22A 146.3(3) . . . . ?
C25A C20A C21A C22A -4.5(4) . . . . ?
C17A C16A C21A C20A 0.1(4) . . . . ?
C15A C16A C21A C20A 146.0(3) . . . . ?
C17A C16A C21A C22A -146.1(3) . . . . ?
C15A C16A C21A C22A -0.2(3) . . . . ?
C20A C21A C22A C62A -145.6(3) . . . . ?
C16A C21A C22A C62A 0.9(3) . . . . ?
C20A C21A C22A C23A 5.1(4) . . . . ?
C16A C21A C22A C23A 151.5(3) . . . . ?
C20A C21A C22A Nd1 -51.1(2) . . . . ?
C16A C21A C22A Nd1 95.3(2) . . . . ?
C62A C22A C23A C24A 144.7(2) . . . . ?
C21A C22A C23A C24A -1.0(4) . . . . ?
Nd1 C22A C23A C24A 70.48(18) . . . . ?
C62A C22A C23A C59A 1.6(4) . . . . ?
C21A C22A C23A C59A -144.2(3) . . . . ?
Nd1 C22A C23A C59A -72.68(19) . . . . ?
C62A C22A C23A Nd1 74.3(2) . . . . ?
C21A C22A C23A Nd1 -71.5(2) . . . . ?
C22A C23A C24A C25A -3.1(3) . . . . ?
C59A C23A C24A C25A 139.7(3) . . . . ?
Nd1 C23A C24A C25A 77.1(2) . . . . ?
C22A C23A C24A C28A -139.4(3) . . . . ?
C59A C23A C24A C28A 3.4(3) . . . . ?
Nd1 C23A C24A C28A -59.28(19) . . . . ?
C22A C23A C24A Nd1 -80.2(2) . . . . ?
C59A C23A C24A Nd1 62.68(19) . . . . ?
C21A C20A C25A C26A 144.3(2) . . . . ?
C19A C20A C25A C26A -6.0(3) . . . . ?
C21A C20A C25A C24A 0.3(4) . . . . ?
C19A C20A C25A C24A -150.0(2) . . . . ?
C21A C20A C25A Nd1 58.3(2) . . . . ?
C19A C20A C25A Nd1 -92.0(2) . . . . ?
C23A C24A C25A C20A 3.6(4) . . . . ?
C28A C24A C25A C20A 145.6(2) . . . . ?
Nd1 C24A C25A C20A 73.2(3) . . . . ?
C23A C24A C25A C26A -143.5(2) . . . . ?
C28A C24A C25A C26A -1.5(3) . . . . ?
Nd1 C24A C25A C26A -73.91(17) . . . . ?
C23A C24A C25A Nd1 -69.57(19) . . . . ?
C28A C24A C25A Nd1 72.44(16) . . . . ?
C20A C25A C26A C27A -146.5(2) . . . . ?
C24A C25A C26A C27A 2.4(3) . . . . ?
Nd1 C25A C26A C27A -56.11(16) . . . . ?
C20A C25A C26A C79A 3.1(3) . . . . ?
C24A C25A C26A C79A 152.1(2) . . . . ?
Nd1 C25A C26A C79A 93.6(2) . . . . ?
C79A C26A C27A C32A -2.0(3) . . . . ?
C25A C26A C27A C32A 147.5(2) . . . . ?
C79A C26A C27A C28A -151.9(2) . . . . ?
C25A C26A C27A C28A -2.4(3) . . . . ?
C79A C26A C27A Nd1 -94.3(2) . . . . ?
C25A C26A C27A Nd1 55.20(16) . . . . ?
C32A C27A C28A C29A -4.3(4) . . . . ?
C26A C27A C28A C29A 144.1(2) . . . . ?
Nd1 C27A C28A C29A 71.96(19) . . . . ?
C32A C27A C28A C24A -146.9(2) . . . . ?
C26A C27A C28A C24A 1.5(3) . . . . ?
Nd1 C27A C28A C24A -70.60(15) . . . . ?
C32A C27A C28A Nd1 -76.3(2) . . . . ?
C26A C27A C28A Nd1 72.12(17) . . . . ?
C23A C24A C28A C29A -0.1(3) . . . . ?
C25A C24A C28A C29A -141.2(2) . . . . ?
Nd1 C24A C28A C29A -59.3(2) . . . . ?
C23A C24A C28A C27A 141.0(2) . . . . ?
C25A C24A C28A C27A 0.0(3) . . . . ?
Nd1 C24A C28A C27A 81.87(16) . . . . ?
C23A C24A C28A Nd1 59.13(19) . . . . ?
C25A C24A C28A Nd1 -81.89(16) . . . . ?
C27A C28A C29A C30A 4.5(3) . . . . ?
C24A C28A C29A C30A 141.8(2) . . . . ?
Nd1 C28A C29A C30A 83.9(2) . . . . ?
C27A C28A C29A C58A -140.8(2) . . . . ?
C24A C28A C29A C58A -3.5(3) . . . . ?
Nd1 C28A C29A C58A -61.4(2) . . . . ?
C27A C28A C29A Nd1 -79.4(2) . . . . ?
C24A C28A C29A Nd1 57.8(2) . . . . ?
C58A C29A C30A C57A -0.6(3) . . . . ?
C28A C29A C30A C57A -145.9(2) . . . . ?
Nd1 C29A C30A C57A -74.5(2) . . . . ?
C58A C29A C30A C31A 145.0(2) . . . . ?
C28A C29A C30A C31A -0.3(3) . . . . ?
Nd1 C29A C30A C31A 71.1(2) . . . . ?
C58A C29A C30A Nd1 73.92(19) . . . . ?
C28A C29A C30A Nd1 -71.41(19) . . . . ?
C29A C30A C31A C32A -4.5(3) . . . . ?
C57A C30A C31A C32A 146.2(2) . . . . ?
Nd1 C30A C31A C32A 49.7(2) . . . . ?
C29A C30A C31A C36A -151.1(2) . . . . ?
C57A C30A C31A C36A -0.4(3) . . . . ?
Nd1 C30A C31A C36A -96.99(18) . . . . ?
C36A C31A C32A C27A 147.3(2) . . . . ?
C30A C31A C32A C27A 4.7(3) . . . . ?
C36A C31A C32A C33A -3.6(3) . . . . ?
C30A C31A C32A C33A -146.2(2) . . . . ?
C26A C27A C32A C31A -145.7(2) . . . . ?
C28A C27A C32A C31A -0.4(3) . . . . ?
Nd1 C27A C32A C31A -59.8(2) . . . . ?
C26A C27A C32A C33A 5.0(3) . . . . ?
C28A C27A C32A C33A 150.3(2) . . . . ?
Nd1 C27A C32A C33A 90.9(2) . . . . ?
C31A C32A C33A C34A 3.7(3) . . . . ?
C27A C32A C33A C34A -147.0(2) . . . . ?
C31A C32A C33A C80A 147.3(2) . . . . ?
C27A C32A C33A C80A -3.4(3) . . . . ?
C80A C33A C34A C35A -147.6(2) . . . . ?
C32A C33A C34A C35A 0.0(3) . . . . ?
C80A C33A C34A C70A 1.4(2) . . . . ?
C32A C33A C34A C70A 149.1(2) . . . . ?
C33A C34A C35A C40A 146.0(2) . . . . ?
C70A C34A C35A C40A 1.3(3) . . . . ?
C33A C34A C35A C36A -4.0(3) . . . . ?
C70A C34A C35A C36A -148.7(2) . . . . ?
C32A C31A C36A C35A -0.3(3) . . . . ?
C30A C31A C36A C35A 145.7(2) . . . . ?
C32A C31A C36A C37A -145.7(2) . . . . ?
C30A C31A C36A C37A 0.2(3) . . . . ?
C34A C35A C36A C31A 4.1(3) . . . . ?
C40A C35A C36A C31A -145.5(2) . . . . ?
C34A C35A C36A C37A 145.1(3) . . . . ?
C40A C35A C36A C37A -4.5(4) . . . . ?
C31A C36A C37A C38A 145.0(3) . . . . ?
C35A C36A C37A C38A -0.4(4) . . . . ?
C31A C36A C37A C57A 0.0(3) . . . . ?
C35A C36A C37A C57A -145.3(2) . . . . ?
C36A C37A C38A C39A 5.1(4) . . . . ?
C57A C37A C38A C39A 145.4(3) . . . . ?
C36A C37A C38A C50A -146.0(3) . . . . ?
C57A C37A C38A C50A -5.7(4) . . . . ?
C37A C38A C39A C40A -4.9(4) . . . . ?
C50A C38A C39A C40A 146.0(3) . . . . ?
C37A C38A C39A C43A -146.8(3) . . . . ?
C50A C38A C39A C43A 4.1(4) . . . . ?
C34A C35A C40A C39A -145.3(2) . . . . ?
C36A C35A C40A C39A 4.7(4) . . . . ?
C34A C35A C40A C41A -3.2(3) . . . . ?
C36A C35A C40A C41A 146.9(2) . . . . ?
C38A C39A C40A C35A 0.0(4) . . . . ?
C43A C39A C40A C35A 146.4(3) . . . . ?
C38A C39A C40A C41A -146.1(3) . . . . ?
C43A C39A C40A C41A 0.3(3) . . . . ?
C35A C40A C41A C69A 4.2(4) . . . . ?
C39A C40A C41A C69A 150.2(2) . . . . ?
C35A C40A C41A C42A -146.1(2) . . . . ?
C39A C40A C41A C42A 0.0(3) . . . . ?
C35A C40A C41A Sc2 -52.7(3) . . . . ?
C39A C40A C41A Sc2 93.3(2) . . . . ?
C3A C2A C42A C43A 148.3(2) . . . . ?
C1A C2A C42A C43A -3.2(3) . . . . ?
C3A C2A C42A C41A 7.0(3) . . . . ?
C1A C2A C42A C41A -144.5(2) . . . . ?
C69A C41A C42A C2A -5.7(3) . . . . ?
C40A C41A C42A C2A 144.9(2) . . . . ?
Sc2 C41A C42A C2A 41.4(2) . . . . ?
C69A C41A C42A C43A -150.8(2) . . . . ?
C40A C41A C42A C43A -0.3(3) . . . . ?
Sc2 C41A C42A C43A -103.7(2) . . . . ?
C2A C42A C43A C44A 0.7(4) . . . . ?
C41A C42A C43A C44A 145.4(3) . . . . ?
C2A C42A C43A C39A -144.2(2) . . . . ?
C41A C42A C43A C39A 0.5(3) . . . . ?
C38A C39A C43A C44A 0.4(4) . . . . ?
C40A C39A C43A C44A -146.0(3) . . . . ?
C38A C39A C43A C42A 145.8(3) . . . . ?
C40A C39A C43A C42A -0.5(3) . . . . ?
C42A C43A C44A C49A -145.2(3) . . . . ?
C39A C43A C44A C49A -4.7(4) . . . . ?
C42A C43A C44A C45A 4.9(4) . . . . ?
C39A C43A C44A C45A 145.4(3) . . . . ?
C43A C44A C45A C1A -7.6(4) . . . . ?
C49A C44A C45A C1A 142.8(2) . . . . ?
C43A C44A C45A C46A -153.5(2) . . . . ?
C49A C44A C45A C46A -3.0(3) . . . . ?
C43A C44A C45A Sc1 -92.7(2) . . . . ?
C49A C44A C45A Sc1 57.7(2) . . . . ?
C6A C1A C45A C44A -148.4(2) . . . . ?
C2A C1A C45A C44A 5.2(3) . . . . ?
Sc1 C1A C45A C44A -94.3(2) . . . . ?
C6A C1A C45A C46A 2.5(2) . . . . ?
C2A C1A C45A C46A 156.1(2) . . . . ?
Sc1 C1A C45A C46A 56.68(15) . . . . ?
C6A C1A C45A Sc1 -54.18(16) . . . . ?
C2A C1A C45A Sc1 99.5(2) . . . . ?
C44A C45A C46A C47A 9.3(3) . . . . ?
C1A C45A C46A C47A -139.7(2) . . . . ?
Sc1 C45A C46A C47A -69.74(18) . . . . ?
C44A C45A C46A C7A 147.0(2) . . . . ?
C1A C45A C46A C7A -1.9(2) . . . . ?
Sc1 C45A C46A C7A 67.99(15) . . . . ?
C44A C45A C46A Sc1 79.0(2) . . . . ?
C1A C45A C46A Sc1 -69.92(16) . . . . ?
C8A C7A C46A C47A -1.0(3) . . . . ?
C6A C7A C46A C47A 136.1(2) . . . . ?
Sc1 C7A C46A C47A 59.43(19) . . . . ?
C8A C7A C46A C45A -136.5(2) . . . . ?
C6A C7A C46A C45A 0.7(2) . . . . ?
Sc1 C7A C46A C45A -76.01(15) . . . . ?
C8A C7A C46A Sc1 -60.47(19) . . . . ?
C6A C7A C46A Sc1 76.67(15) . . . . ?
C45A C46A C47A C48A -7.9(3) . . . . ?
C7A C46A C47A C48A -139.1(2) . . . . ?
Sc1 C46A C47A C48A -81.8(2) . . . . ?
C45A C46A C47A C66A 136.3(2) . . . . ?
C7A C46A C47A C66A 5.1(3) . . . . ?
Sc1 C46A C47A C66A 62.46(18) . . . . ?
C45A C46A C47A Sc1 73.88(18) . . . . ?
C7A C46A C47A Sc1 -57.39(18) . . . . ?
C66A C47A C48A C52A 3.0(3) . . . . ?
C46A C47A C48A C52A 147.8(2) . . . . ?
Sc1 C47A C48A C52A 81.6(2) . . . . ?
C66A C47A C48A C49A -143.6(2) . . . . ?
C46A C47A C48A C49A 1.2(3) . . . . ?
Sc1 C47A C48A C49A -65.1(2) . . . . ?
C66A C47A C48A Sc1 -78.57(18) . . . . ?
C46A C47A C48A Sc1 66.23(17) . . . . ?
C43A C44A C49A C50A 4.7(4) . . . . ?
C45A C44A C49A C50A -145.9(2) . . . . ?
C43A C44A C49A C48A 146.3(3) . . . . ?
C45A C44A C49A C48A -4.3(3) . . . . ?
C47A C48A C49A C44A 5.4(3) . . . . ?
C52A C48A C49A C44A -146.0(2) . . . . ?
Sc1 C48A C49A C44A -43.3(2) . . . . ?
C47A C48A C49A C50A 151.6(2) . . . . ?
C52A C48A C49A C50A 0.2(3) . . . . ?
Sc1 C48A C49A C50A 102.92(17) . . . . ?
C44A C49A C50A C51A 145.5(2) . . . . ?
C48A C49A C50A C51A 0.1(3) . . . . ?
C44A C49A C50A C38A -0.2(4) . . . . ?
C48A C49A C50A C38A -145.6(2) . . . . ?
C39A C38A C50A C51A -145.6(3) . . . . ?
C37A C38A C50A C51A 5.6(4) . . . . ?
C39A C38A C50A C49A -4.2(4) . . . . ?
C37A C38A C50A C49A 146.9(3) . . . . ?
C49A C50A C51A C52A -0.3(3) . . . . ?
C38A C50A C51A C52A 145.0(2) . . . . ?
C49A C50A C51A C56A -145.9(2) . . . . ?
C38A C50A C51A C56A -0.5(4) . . . . ?
C50A C51A C52A C53A -145.8(2) . . . . ?
C56A C51A C52A C53A 0.1(3) . . . . ?
C50A C51A C52A C48A 0.4(3) . . . . ?
C56A C51A C52A C48A 146.4(2) . . . . ?
C47A C48A C52A C53A -5.2(3) . . . . ?
C49A C48A C52A C53A 146.2(2) . . . . ?
Sc1 C48A C52A C53A 51.6(2) . . . . ?
C47A C48A C52A C51A -151.8(2) . . . . ?
C49A C48A C52A C51A -0.4(3) . . . . ?
Sc1 C48A C52A C51A -94.97(19) . . . . ?
C51A C52A C53A C65A 147.0(2) . . . . ?
C48A C52A C53A C65A 4.8(3) . . . . ?
C51A C52A C53A C54A -3.0(3) . . . . ?
C48A C52A C53A C54A -145.3(2) . . . . ?
C52A C53A C54A C60A 148.1(2) . . . . ?
C65A C53A C54A C60A -1.8(3) . . . . ?
C52A C53A C54A C55A 1.9(3) . . . . ?
C65A C53A C54A C55A -148.0(2) . . . . ?
C60A C54A C55A C56A -148.3(2) . . . . ?
C53A C54A C55A C56A 2.2(3) . . . . ?
C60A C54A C55A C58A 2.0(2) . . . . ?
C53A C54A C55A C58A 152.4(2) . . . . ?
C60A C54A C55A Nd1 -54.28(17) . . . . ?
C53A C54A C55A Nd1 96.2(2) . . . . ?
C54A C55A C56A C57A 145.0(2) . . . . ?
C58A C55A C56A C57A -0.2(3) . . . . ?
Nd1 C55A C56A C57A 57.3(2) . . . . ?
C54A C55A C56A C51A -5.0(3) . . . . ?
C58A C55A C56A C51A -150.3(2) . . . . ?
Nd1 C55A C56A C51A -92.7(2) . . . . ?
C50A C51A C56A C57A -4.4(4) . . . . ?
C52A C51A C56A C57A -146.0(2) . . . . ?
C50A C51A C56A C55A 145.5(2) . . . . ?
C52A C51A C56A C55A 3.9(3) . . . . ?
C55A C56A C57A C37A -146.1(2) . . . . ?
C51A C56A C57A C37A 4.3(4) . . . . ?
C55A C56A C57A C30A -3.9(3) . . . . ?
C51A C56A C57A C30A 146.5(2) . . . . ?
C38A C37A C57A C56A 0.8(4) . . . . ?
C36A C37A C57A C56A 145.6(2) . . . . ?
C38A C37A C57A C30A -145.1(2) . . . . ?
C36A C37A C57A C30A -0.3(3) . . . . ?
C29A C30A C57A C56A 4.5(3) . . . . ?
C31A C30A C57A C56A -145.9(2) . . . . ?
Nd1 C30A C57A C56A -51.5(2) . . . . ?
C29A C30A C57A C37A 150.9(2) . . . . ?
C31A C30A C57A C37A 0.5(3) . . . . ?
Nd1 C30A C57A C37A 94.91(19) . . . . ?
C30A C29A C58A C55A -3.4(3) . . . . ?
C28A C29A C58A C55A 142.2(2) . . . . ?
Nd1 C29A C58A C55A 82.0(2) . . . . ?
C30A C29A C58A C59A -141.7(2) . . . . ?
C28A C29A C58A C59A 3.9(3) . . . . ?
Nd1 C29A C58A C59A -56.3(2) . . . . ?
C30A C29A C58A Nd1 -85.4(2) . . . . ?
C28A C29A C58A Nd1 60.21(19) . . . . ?
C56A C55A C58A C29A 4.0(4) . . . . ?
C54A C55A C58A C29A -144.7(2) . . . . ?
Nd1 C55A C58A C29A -71.66(19) . . . . ?
C56A C55A C58A C59A 147.8(2) . . . . ?
C54A C55A C58A C59A -0.9(2) . . . . ?
Nd1 C55A C58A C59A 72.11(16) . . . . ?
C56A C55A C58A Nd1 75.7(2) . . . . ?
C54A C55A C58A Nd1 -73.05(17) . . . . ?
C22A C23A C59A C60A 2.0(3) . . . . ?
C24A C23A C59A C60A -140.9(2) . . . . ?
Nd1 C23A C59A C60A -79.3(2) . . . . ?
C22A C23A C59A C58A 139.9(2) . . . . ?
C24A C23A C59A C58A -3.0(3) . . . . ?
Nd1 C23A C59A C58A 58.6(2) . . . . ?
C22A C23A C59A Nd1 81.3(2) . . . . ?
C24A C23A C59A Nd1 -61.63(18) . . . . ?
C29A C58A C59A C60A 141.9(2) . . . . ?
C55A C58A C59A C60A -0.4(2) . . . . ?
Nd1 C58A C59A C60A 85.22(16) . . . . ?
C29A C58A C59A C23A -0.7(4) . . . . ?
C55A C58A C59A C23A -143.0(2) . . . . ?
Nd1 C58A C59A C23A -57.3(2) . . . . ?
C29A C58A C59A Nd1 56.7(2) . . . . ?
C55A C58A C59A Nd1 -85.62(16) . . . . ?
C55A C54A C60A C61A 147.0(2) . . . . ?
C53A C54A C60A C61A -2.9(3) . . . . ?
C55A C54A C60A C59A -2.2(3) . . . . ?
C53A C54A C60A C59A -152.2(2) . . . . ?
C55A C54A C60A Nd1 55.53(17) . . . . ?
C53A C54A C60A Nd1 -94.4(2) . . . . ?
C23A C59A C60A C54A 145.0(2) . . . . ?
C58A C59A C60A C54A 1.6(3) . . . . ?
Nd1 C59A C60A C54A 75.71(18) . . . . ?
C23A C59A C60A C61A -2.8(4) . . . . ?
C58A C59A C60A C61A -146.1(2) . . . . ?
Nd1 C59A C60A C61A -72.0(2) . . . . ?
C23A C59A C60A Nd1 69.2(2) . . . . ?
C58A C59A C60A Nd1 -74.08(16) . . . . ?
C54A C60A C61A C62A -144.8(2) . . . . ?
C59A C60A C61A C62A -0.1(3) . . . . ?
Nd1 C60A C61A C62A -56.2(2) . . . . ?
C54A C60A C61A C64A 5.7(3) . . . . ?
C59A C60A C61A C64A 150.4(2) . . . . ?
Nd1 C60A C61A C64A 94.30(19) . . . . ?
C64A C61A C62A C15A -3.0(4) . . . . ?
C60A C61A C62A C15A 147.4(2) . . . . ?
C64A C61A C62A C22A -146.7(2) . . . . ?
C60A C61A C62A C22A 3.7(3) . . . . ?
C14A C15A C62A C61A -0.7(4) . . . . ?
C16A C15A C62A C61A -146.4(2) . . . . ?
C14A C15A C62A C22A 146.8(2) . . . . ?
C16A C15A C62A C22A 1.1(3) . . . . ?
C23A C22A C62A C61A -4.6(4) . . . . ?
C21A C22A C62A C61A 146.2(2) . . . . ?
Nd1 C22A C62A C61A 53.0(2) . . . . ?
C23A C22A C62A C15A -152.0(2) . . . . ?
C21A C22A C62A C15A -1.2(3) . . . . ?
Nd1 C22A C62A C15A -94.4(2) . . . . ?
C13A C14A C63A C64A 145.3(2) . . . . ?
C15A C14A C63A C64A -3.8(3) . . . . ?
C13A C14A C63A C67A 0.9(3) . . . . ?
C15A C14A C63A C67A -148.2(2) . . . . ?
C62A C61A C64A C65A 146.1(2) . . . . ?
C60A C61A C64A C65A -4.0(3) . . . . ?
C62A C61A C64A C63A 3.2(3) . . . . ?
C60A C61A C64A C63A -146.9(2) . . . . ?
C14A C63A C64A C65A -147.4(2) . . . . ?
C67A C63A C64A C65A 1.2(2) . . . . ?
C14A C63A C64A C61A 0.2(4) . . . . ?
C67A C63A C64A C61A 148.8(2) . . . . ?
C52A C53A C65A C64A -146.6(2) . . . . ?
C54A C53A C65A C64A 3.6(3) . . . . ?
C52A C53A C65A C66A -2.7(3) . . . . ?
C54A C53A C65A C66A 147.5(2) . . . . ?
C61A C64A C65A C53A -0.7(3) . . . . ?
C63A C64A C65A C53A 146.3(2) . . . . ?
C61A C64A C65A C66A -148.8(2) . . . . ?
C63A C64A C65A C66A -1.8(2) . . . . ?
C48A C47A C66A C65A -0.9(3) . . . . ?
C46A C47A C66A C65A -146.1(2) . . . . ?
Sc1 C47A C66A C65A -89.3(2) . . . . ?
C48A C47A C66A C67A 140.4(2) . . . . ?
C46A C47A C66A C67A -4.8(3) . . . . ?
Sc1 C47A C66A C67A 52.0(2) . . . . ?
C48A C47A C66A Sc1 88.46(17) . . . . ?
C46A C47A C66A Sc1 -56.74(17) . . . . ?
C53A C65A C66A C47A 0.8(3) . . . . ?
C64A C65A C66A C47A 148.0(2) . . . . ?
C53A C65A C66A C67A -145.6(2) . . . . ?
C64A C65A C66A C67A 1.7(2) . . . . ?
C53A C65A C66A Sc1 -69.4(2) . . . . ?
C64A C65A C66A Sc1 77.88(19) . . . . ?
C9A C8A C67A C63A -0.1(3) . . . . ?
C7A C8A C67A C63A 146.8(2) . . . . ?
Sc1 C8A C67A C63A 91.9(2) . . . . ?
C9A C8A C67A C66A -143.1(2) . . . . ?
C7A C8A C67A C66A 3.8(3) . . . . ?
Sc1 C8A C67A C66A -51.1(2) . . . . ?
C9A C8A C67A Sc1 -91.97(19) . . . . ?
C7A C8A C67A Sc1 54.88(17) . . . . ?
C14A C63A C67A C8A 0.3(3) . . . . ?
C64A C63A C67A C8A -147.8(2) . . . . ?
C14A C63A C67A C66A 147.9(2) . . . . ?
C64A C63A C67A C66A -0.1(2) . . . . ?
C14A C63A C67A Sc1 72.8(2) . . . . ?
C64A C63A C67A Sc1 -75.25(19) . . . . ?
C47A C66A C67A C8A 0.4(3) . . . . ?
C65A C66A C67A C8A 146.5(2) . . . . ?
Sc1 C66A C67A C8A 49.61(19) . . . . ?
C47A C66A C67A C63A -147.0(2) . . . . ?
C65A C66A C67A C63A -0.9(2) . . . . ?
Sc1 C66A C67A C63A -97.79(16) . . . . ?
C47A C66A C67A Sc1 -49.25(19) . . . . ?
C65A C66A C67A Sc1 96.86(16) . . . . ?
C4A C3A C68A C69A 139.9(2) . . . . ?
C2A C3A C68A C69A -8.1(3) . . . . ?
Sc2 C3A C68A C69A 70.00(18) . . . . ?
C4A C3A C68A C73A 2.4(2) . . . . ?
C2A C3A C68A C73A -145.6(2) . . . . ?
Sc2 C3A C68A C73A -67.49(15) . . . . ?
C4A C3A C68A Sc2 69.90(16) . . . . ?
C2A C3A C68A Sc2 -78.1(2) . . . . ?
C40A C41A C69A C70A -2.8(3) . . . . ?
C42A C41A C69A C70A 142.8(2) . . . . ?
Sc2 C41A C69A C70A 79.80(19) . . . . ?
C40A C41A C69A C68A -148.4(2) . . . . ?
C42A C41A C69A C68A -2.8(3) . . . . ?
Sc2 C41A C69A C68A -65.81(18) . . . . ?
C40A C41A C69A Sc2 -82.6(2) . . . . ?
C42A C41A C69A Sc2 63.0(2) . . . . ?
C3A C68A C69A C41A 9.3(3) . . . . ?
C73A C68A C69A C41A 140.6(2) . . . . ?
Sc2 C68A C69A C41A 82.4(2) . . . . ?
C3A C68A C69A C70A -135.6(2) . . . . ?
C73A C68A C69A C70A -4.3(3) . . . . ?
Sc2 C68A C69A C70A -62.49(18) . . . . ?
C3A C68A C69A Sc2 -73.09(19) . . . . ?
C73A C68A C69A Sc2 58.19(18) . . . . ?
C41A C69A C70A C34A 0.9(3) . . . . ?
C68A C69A C70A C34A 147.0(2) . . . . ?
Sc2 C69A C70A C34A 90.9(2) . . . . ?
C41A C69A C70A C71A -142.0(2) . . . . ?
C68A C69A C70A C71A 4.1(3) . . . . ?
Sc2 C69A C70A C71A -51.91(19) . . . . ?
C41A C69A C70A Sc2 -90.07(19) . . . . ?
C68A C69A C70A Sc2 56.04(17) . . . . ?
C35A C34A C70A C69A -0.2(4) . . . . ?
C33A C34A C70A C69A -148.6(2) . . . . ?
C35A C34A C70A C71A 147.3(2) . . . . ?
C33A C34A C70A C71A -1.1(2) . . . . ?
C35A C34A C70A Sc2 70.5(3) . . . . ?
C33A C34A C70A Sc2 -77.91(19) . . . . ?
C69A C70A C71A C72A 0.0(3) . . . . ?
C34A C70A C71A C72A -147.3(2) . . . . ?
Sc2 C70A C71A C72A -48.96(19) . . . . ?
C69A C70A C71A C80A 147.6(2) . . . . ?
C34A C70A C71A C80A 0.3(2) . . . . ?
Sc2 C70A C71A C80A 98.65(15) . . . . ?
C69A C70A C71A Sc2 48.99(18) . . . . ?
C34A C70A C71A Sc2 -98.35(15) . . . . ?
C80A C71A C72A C77A -0.8(3) . . . . ?
C70A C71A C72A C77A 142.0(2) . . . . ?
Sc2 C71A C72A C77A 91.17(17) . . . . ?
C80A C71A C72A C73A -146.8(2) . . . . ?
C70A C71A C72A C73A -4.0(3) . . . . ?
Sc2 C71A C72A C73A -54.85(16) . . . . ?
C80A C71A C72A Sc2 -92.0(2) . . . . ?
C70A C71A C72A Sc2 50.87(19) . . . . ?
C77A C72A C73A C74A -8.2(3) . . . . ?
C71A C72A C73A C74A 136.8(2) . . . . ?
Sc2 C72A C73A C74A 75.54(17) . . . . ?
C77A C72A C73A C68A -141.3(2) . . . . ?
C71A C72A C73A C68A 3.7(3) . . . . ?
Sc2 C72A C73A C68A -57.55(18) . . . . ?
C77A C72A C73A Sc2 -83.72(19) . . . . ?
C71A C72A C73A Sc2 61.26(18) . . . . ?
C3A C68A C73A C72A 135.8(2) . . . . ?
C69A C68A C73A C72A 0.4(3) . . . . ?
Sc2 C68A C73A C72A 61.08(19) . . . . ?
C3A C68A C73A C74A -0.8(2) . . . . ?
C69A C68A C73A C74A -136.2(2) . . . . ?
Sc2 C68A C73A C74A -75.58(15) . . . . ?
C3A C68A C73A Sc2 74.74(15) . . . . ?
C69A C68A C73A Sc2 -60.65(18) . . . . ?
C3A C4A C74A C75A -148.2(2) . . . . ?
C5A C4A C74A C75A 4.5(3) . . . . ?
Sc2 C4A C74A C75A -94.74(19) . . . . ?
C3A C4A C74A C73A 2.5(2) . . . . ?
C5A C4A C74A C73A 155.3(2) . . . . ?
Sc2 C4A C74A C73A 55.98(14) . . . . ?
C3A C4A C74A Sc2 -53.48(16) . . . . ?
C5A C4A C74A Sc2 99.3(2) . . . . ?
C72A C73A C74A C75A 8.5(3) . . . . ?
C68A C73A C74A C75A 147.5(2) . . . . ?
Sc2 C73A C74A C75A 80.8(2) . . . . ?
C72A C73A C74A C4A -140.0(2) . . . . ?
C68A C73A C74A C4A -1.0(2) . . . . ?
Sc2 C73A C74A C4A -67.73(16) . . . . ?
C72A C73A C74A Sc2 -72.31(17) . . . . ?
C68A C73A C74A Sc2 66.73(14) . . . . ?
C10A C11A C75A C76A -145.6(2) . . . . ?
C12A C11A C75A C76A -4.8(4) . . . . ?
C10A C11A C75A C74A 4.4(3) . . . . ?
C12A C11A C75A C74A 145.2(2) . . . . ?
C4A C74A C75A C76A 143.3(2) . . . . ?
C73A C74A C75A C76A -2.2(3) . . . . ?
Sc2 C74A C75A C76A 59.7(2) . . . . ?
C4A C74A C75A C11A -6.9(3) . . . . ?
C73A C74A C75A C11A -152.4(2) . . . . ?
Sc2 C74A C75A C11A -90.6(2) . . . . ?
C11A C75A C76A C18A 4.4(4) . . . . ?
C74A C75A C76A C18A -146.2(2) . . . . ?
C11A C75A C76A C77A 146.4(2) . . . . ?
C74A C75A C76A C77A -4.3(3) . . . . ?
C19A C18A C76A C75A 145.8(2) . . . . ?
C17A C18A C76A C75A -0.2(4) . . . . ?
C19A C18A C76A C77A 0.0(3) . . . . ?
C17A C18A C76A C77A -146.1(2) . . . . ?
C71A C72A C77A C76A -143.4(2) . . . . ?
C73A C72A C77A C76A 2.3(3) . . . . ?
Sc2 C72A C77A C76A -63.6(2) . . . . ?
C71A C72A C77A C78A 2.8(3) . . . . ?
C73A C72A C77A C78A 148.6(2) . . . . ?
Sc2 C72A C77A C78A 82.7(2) . . . . ?
C75A C76A C77A C72A 4.3(3) . . . . ?
C18A C76A C77A C72A 150.6(2) . . . . ?
C75A C76A C77A C78A -146.3(2) . . . . ?
C18A C76A C77A C78A 0.0(3) . . . . ?
C20A C19A C78A C79A 0.6(3) . . . . ?
C18A C19A C78A C79A -146.2(2) . . . . ?
C20A C19A C78A C77A 146.9(2) . . . . ?
C18A C19A C78A C77A 0.0(3) . . . . ?
C72A C77A C78A C79A -4.8(3) . . . . ?
C76A C77A C78A C79A 146.1(2) . . . . ?
C72A C77A C78A C19A -150.9(2) . . . . ?
C76A C77A C78A C19A 0.0(3) . . . . ?
C19A C78A C79A C80A 146.3(2) . . . . ?
C77A C78A C79A C80A 4.4(3) . . . . ?
C19A C78A C79A C26A -3.6(3) . . . . ?
C77A C78A C79A C26A -145.4(2) . . . . ?
C27A C26A C79A C78A 147.1(2) . . . . ?
C25A C26A C79A C78A 1.7(3) . . . . ?
C27A C26A C79A C80A -2.8(3) . . . . ?
C25A C26A C79A C80A -148.2(2) . . . . ?
C78A C79A C80A C33A -145.7(2) . . . . ?
C26A C79A C80A C33A 4.4(3) . . . . ?
C78A C79A C80A C71A -2.4(3) . . . . ?
C26A C79A C80A C71A 147.7(2) . . . . ?
C34A C33A C80A C79A 146.3(2) . . . . ?
C32A C33A C80A C79A -1.4(3) . . . . ?
C34A C33A C80A C71A -1.2(2) . . . . ?
C32A C33A C80A C71A -148.9(2) . . . . ?
C72A C71A C80A C79A 0.7(3) . . . . ?
C70A C71A C80A C79A -146.8(2) . . . . ?
Sc2 C71A C80A C79A -71.4(2) . . . . ?
C72A C71A C80A C33A 148.1(2) . . . . ?
C70A C71A C80A C33A 0.6(2) . . . . ?
Sc2 C71A C80A C33A 76.02(19) . . . . ?
C12S C10S C11S C12S 5.5(6) 2_655 . . . ?
C10S C11S C12S C10S -6.8(5) . . . 2_655 ?
C4P N1P C1P C20P -178.41(18) . . . . ?
Ni1P N1P C1P C20P -0.6(3) . . . . ?
C4P N1P C1P C2P -0.9(2) . . . . ?
Ni1P N1P C1P C2P 176.90(13) . . . . ?
C20P C1P C2P C3P 178.16(18) . . . . ?
N1P C1P C2P C3P 0.6(2) . . . . ?
C20P C1P C2P C21P 0.6(3) . . . . ?
N1P C1P C2P C21P -177.02(18) . . . . ?
C1P C2P C3P C4P 0.0(2) . . . . ?
C21P C2P C3P C4P 177.40(19) . . . . ?
C1P C2P C3P C23P -176.53(19) . . . . ?
C21P C2P C3P C23P 0.9(3) . . . . ?
C1P N1P C4P C5P 178.32(18) . . . . ?
Ni1P N1P C4P C5P 0.6(3) . . . . ?
C1P N1P C4P C3P 0.9(2) . . . . ?
Ni1P N1P C4P C3P -176.91(13) . . . . ?
C2P C3P C4P C5P -178.03(18) . . . . ?
C23P C3P C4P C5P -1.3(3) . . . . ?
C2P C3P C4P N1P -0.5(2) . . . . ?
C23P C3P C4P N1P 176.17(17) . . . . ?
N1P C4P C5P C6P -3.1(3) . . . . ?
C3P C4P C5P C6P 174.05(19) . . . . ?
C9P N2P C6P C5P 179.43(18) . . . . ?
Ni1P N2P C6P C5P -3.7(3) . . . . ?
C9P N2P C6P C7P -1.9(2) . . . . ?
Ni1P N2P C6P C7P 174.88(14) . . . . ?
C4P C5P C6P N2P 4.8(3) . . . . ?
C4P C5P C6P C7P -173.71(18) . . . . ?
N2P C6P C7P C8P 1.4(2) . . . . ?
C5P C6P C7P C8P -179.95(18) . . . . ?
N2P C6P C7P C25P -174.69(19) . . . . ?
C5P C6P C7P C25P 4.0(3) . . . . ?
C6P C7P C8P C9P -0.2(2) . . . . ?
C25P C7P C8P C9P 175.6(2) . . . . ?
C6P C7P C8P C27P -175.9(2) . . . . ?
C25P C7P C8P C27P -0.1(3) . . . . ?
C6P N2P C9P C10P -179.38(18) . . . . ?
Ni1P N2P C9P C10P 3.8(3) . . . . ?
C6P N2P C9P C8P 1.8(2) . . . . ?
Ni1P N2P C9P C8P -175.03(14) . . . . ?
C7P C8P C9P N2P -1.0(2) . . . . ?
C27P C8P C9P N2P 174.91(19) . . . . ?
C7P C8P C9P C10P -179.85(18) . . . . ?
C27P C8P C9P C10P -3.9(3) . . . . ?
N2P C9P C10P C11P -4.8(3) . . . . ?
C8P C9P C10P C11P 173.86(19) . . . . ?
C9P C10P C11P N3P 2.1(3) . . . . ?
C9P C10P C11P C12P -175.43(19) . . . . ?
C14P N3P C11P C10P -177.71(18) . . . . ?
Ni1P N3P C11P C10P 1.6(3) . . . . ?
C14P N3P C11P C12P 0.0(2) . . . . ?
Ni1P N3P C11P C12P 179.33(13) . . . . ?
C10P C11P C12P C13P 177.57(18) . . . . ?
N3P C11P C12P C13P -0.2(2) . . . . ?
C10P C11P C12P C29P -0.4(3) . . . . ?
N3P C11P C12P C29P -178.20(18) . . . . ?
C11P C12P C13P C14P 0.3(2) . . . . ?
C29P C12P C13P C14P 178.1(2) . . . . ?
C11P C12P C13P C31P -179.0(2) . . . . ?
C29P C12P C13P C31P -1.2(4) . . . . ?
C11P N3P C14P C15P 178.32(18) . . . . ?
Ni1P N3P C14P C15P -1.0(3) . . . . ?
C11P N3P C14P C13P 0.1(2) . . . . ?
Ni1P N3P C14P C13P -179.15(13) . . . . ?
C12P C13P C14P C15P -178.49(18) . . . . ?
C31P C13P C14P C15P 0.9(3) . . . . ?
C12P C13P C14P N3P -0.3(2) . . . . ?
C31P C13P C14P N3P 179.09(18) . . . . ?
N3P C14P C15P C16P -0.2(3) . . . . ?
C13P C14P C15P C16P 177.76(19) . . . . ?
C19P N4P C16P C15P -179.57(17) . . . . ?
Ni1P N4P C16P C15P -2.9(3) . . . . ?
C19P N4P C16P C17P -0.7(2) . . . . ?
Ni1P N4P C16P C17P 175.97(14) . . . . ?
C14P C15P C16P N4P 2.2(3) . . . . ?
C14P C15P C16P C17P -176.57(18) . . . . ?
N4P C16P C17P C18P 0.6(2) . . . . ?
C15P C16P C17P C18P 179.49(18) . . . . ?
N4P C16P C17P C33P -174.39(18) . . . . ?
C15P C16P C17P C33P 4.5(3) . . . . ?
C16P C17P C18P C19P -0.19(18) . . . . ?
C33P C17P C18P C19P 174.5(2) . . . . ?
C16P C17P C18P C35P -175.1(2) . . . . ?
C33P C17P C18P C35P -0.4(3) . . . . ?
C16P N4P C19P C20P 178.43(17) . . . . ?
Ni1P N4P C19P C20P 1.8(3) . . . . ?
C16P N4P C19P C18P 0.5(2) . . . . ?
Ni1P N4P C19P C18P -176.10(14) . . . . ?
C17P C18P C19P N4P -0.2(2) . . . . ?
C35P C18P C19P N4P 174.92(18) . . . . ?
C17P C18P C19P C20P -178.17(18) . . . . ?
C35P C18P C19P C20P -3.0(3) . . . . ?
N1P C1P C20P C19P 2.0(3) . . . . ?
C2P C1P C20P C19P -175.20(18) . . . . ?
N4P C19P C20P C1P -2.6(3) . . . . ?
C18P C19P C20P C1P 175.01(18) . . . . ?
C3P C2P C21P C22P -101.4(2) . . . . ?
C1P C2P C21P C22P 75.6(3) . . . . ?
C2P C3P C23P C24P 100.2(2) . . . . ?
C4P C3P C23P C24P -75.8(2) . . . . ?
C8P C7P C25P C26P -103.2(2) . . . . ?
C6P C7P C25P C26P 72.0(3) . . . . ?
C7P C8P C27P C28P 101.3(2) . . . . ?
C9P C8P C27P C28P -73.7(3) . . . . ?
C13P C12P C29P C30P -100.5(3) . . . . ?
C11P C12P C29P C30P 77.0(3) . . . . ?
C12P C13P C31P C32P 101.3(3) . . . . ?
C14P C13P C31P C32P -77.9(3) . . . . ?
C18P C17P C33P C34P -94.0(2) . . . . ?
C16P C17P C33P C34P 79.8(2) . . . . ?
C17P C18P C35P C36P 95.4(2) . . . . ?
C19P C18P C35P C36P -78.6(2) . . . . ?
C6S C1S C2S C3S -0.5(4) . . . . ?
C1S C2S C3S C4S -0.3(4) . . . . ?
C2S C3S C4S C5S 1.0(4) . . . . ?
C3S C4S C5S C6S -0.8(4) . . . . ?
C4S C5S C6S C1S 0.0(4) . . . . ?
C2S C1S C6S C5S 0.7(4) . . . . ?
C9S C7S C8S C9S -2.0(6) 2_655 . . . ?
C7S C8S C9S C7S 3.3(6) . . . 2_655 ?
